data_7712782
loop_
_publ_author_name
'Ruschewitz, Uwe'
'Sebastian, Sean'
'Dicke, Finn P.'

_publ_section_title
;
 Fluorinated Linkers Enable the Synthesis of Flexible MOFs with 1D
 Alkaline Earth SBUs and a Temperature-Induced Phase Transition
;
_journal_name_full 'Dalton Transactions'
_journal_paper_doi 10.1039/D3DT00422H
_journal_year 2023
_chemical_formula_sum 'C104.85 H89.98 F9 N7.28 O27.28 Sr5'
_chemical_formula_weight 2497.59
_chemical_name_common 'UoC-9(Sr), LT'
_space_group_crystal_system orthorhombic
_space_group_IT_number 33
_space_group_name_Hall 'P 2c -2n'
_space_group_name_H-M_alt 'P n a 21'
_atom_sites_solution_hydrogens geom
_atom_sites_solution_primary dual-space
_atom_sites_solution_secondary difmap
_audit_creation_method SHELXL-2019/2
_audit_update_record
;
2023-02-09 deposited with the CCDC.	2023-04-17 downloaded from the CCDC.
;
_cell_angle_alpha 90
_cell_angle_beta 90
_cell_angle_gamma 90
_cell_formula_units_Z 4
_cell_length_a 33.3980(18)
_cell_length_b 16.1210(8)
_cell_length_c 29.5890(15)
_cell_measurement_reflns_used 9822
_cell_measurement_temperature 100(2)
_cell_measurement_theta_max 24.67
_cell_measurement_theta_min 2.42
_cell_volume 15931.0(14)
_computing_cell_refinement 'Bruker SAINT'
_computing_data_collection 'Bruker APEX2'
_computing_data_reduction 'Bruker SAINT'
_computing_structure_refinement 'SHELXL-2019/2 (Sheldrick, 2019)'
_diffrn_ambient_temperature 100(2)
_diffrn_measured_fraction_theta_full 0.999
_diffrn_measured_fraction_theta_max 0.899
_diffrn_measurement_device_type 'Bruker APEX-II CCD'
_diffrn_measurement_method '\f and \w scans'
_diffrn_radiation_type MoK\a
_diffrn_radiation_wavelength 0.71073
_diffrn_reflns_av_R_equivalents 0.0525
_diffrn_reflns_av_unetI/netI 0.0710
_diffrn_reflns_Laue_measured_fraction_full 0.999
_diffrn_reflns_Laue_measured_fraction_max 0.899
_diffrn_reflns_limit_h_max 43
_diffrn_reflns_limit_h_min -48
_diffrn_reflns_limit_k_max 22
_diffrn_reflns_limit_k_min -22
_diffrn_reflns_limit_l_max 35
_diffrn_reflns_limit_l_min -42
_diffrn_reflns_number 212779
_diffrn_reflns_point_group_measured_fraction_full 0.950
_diffrn_reflns_point_group_measured_fraction_max 0.788
_diffrn_reflns_theta_full 25.242
_diffrn_reflns_theta_max 31.334
_diffrn_reflns_theta_min 1.839
_exptl_absorpt_coefficient_mu 1.726
_exptl_absorpt_correction_T_max 0.7462
_exptl_absorpt_correction_T_min 0.6640
_exptl_absorpt_correction_type multi-scan
_exptl_crystal_colour colourless
_exptl_crystal_density_diffrn 1.039
_exptl_crystal_density_meas ?
_exptl_crystal_density_method 'not measured'
_exptl_crystal_description prism
_exptl_crystal_F_000 5029
_exptl_crystal_recrystallization_method 'Re-crystallisation from solvent: DMF'
_exptl_crystal_size_max 0.180
_exptl_crystal_size_mid 0.160
_exptl_crystal_size_min 0.120
_refine_diff_density_max 2.130
_refine_diff_density_min -1.313
_refine_diff_density_rms 0.094
_refine_ls_abs_structure_details
;
 Flack x determined using 9864 quotients [(I+)-(I-)]/[(I+)+(I-)]
 (Parsons, Flack and Wagner, Acta Cryst. B69 (2013) 249-259).
;
_refine_ls_abs_structure_Flack 0.044(3)
_refine_ls_extinction_method none
_refine_ls_goodness_of_fit_ref 1.024
_refine_ls_hydrogen_treatment constr
_refine_ls_matrix_type full
_refine_ls_number_parameters 1664
_refine_ls_number_reflns 41203
_refine_ls_number_restraints 1567
_refine_ls_restrained_S_all 1.029
_refine_ls_R_factor_all 0.1078
_refine_ls_R_factor_gt 0.0676
_refine_ls_shift/su_max 0.001
_refine_ls_shift/su_mean 0.000
_refine_ls_structure_factor_coef Fsqd
_refine_ls_weighting_details 'w=1/[\s^2^(Fo^2^)+(0.1202P)^2^+10.8734P] where P=(Fo^2^+2Fc^2^)/3'
_refine_ls_weighting_scheme calc
_refine_ls_wR_factor_gt 0.1795
_refine_ls_wR_factor_ref 0.2085
_reflns_Friedel_coverage 0.724
_reflns_Friedel_fraction_full 0.899
_reflns_Friedel_fraction_max 0.674
_reflns_number_gt 28085
_reflns_number_total 41203
_reflns_threshold_expression 'I > 2\s(I)'
_cod_data_source_file d3dt00422h2.cif
_cod_data_source_block mo_Sebastian_FDP_10B_0m_a_sq
_cod_depositor_comments
;
The following automatic conversions were performed:

data name '__exptl_absorpt_correction_type' was replaced with
'_exptl_absorpt_correction_type'.

Automatic conversion script
Id: cif_correct_tags 8170 2020-07-09 18:12:32Z antanas 

The following automatic conversions were performed:

data item '_exptl_crystal_density_meas' value 'not measured' was
changed to '?' -- the value is perceived as not measured.

Automatic conversion script
Id: cif_fix_values 8170 2020-07-09 18:12:32Z antanas 
;
_cod_database_code 7712782
_shelx_shelxl_version_number 2019/2
_shelx_space_group_comment
;
The symmetry employed for this shelxl refinement is uniquely defined
by the following loop, which should always be used as a source of
symmetry information in preference to the above space-group names.
They are only intended as comments.
;
_shelx_estimated_absorpt_t_min 0.746
_shelx_estimated_absorpt_t_max 0.820

loop_
_space_group_symop_operation_xyz
'x, y, z'
'-x, -y, z+1/2'
'x+1/2, -y+1/2, z'
'-x+1/2, y+1/2, z+1/2'

loop_
_atom_site_label
_atom_site_type_symbol
_atom_site_fract_x
_atom_site_fract_y
_atom_site_fract_z
_atom_site_U_iso_or_equiv
_atom_site_adp_type
_atom_site_occupancy
_atom_site_site_symmetry_order
_atom_site_calc_flag
_atom_site_refinement_flags_posn
_atom_site_refinement_flags_adp
_atom_site_refinement_flags_occupancy
_atom_site_disorder_assembly
_atom_site_disorder_group
Sr1 Sr 0.50982(2) 0.82326(5) 0.92746(3) 0.05384(19) Uani 1 1 d . . . . .
Sr2 Sr 0.40576(2) -0.13252(6) -0.01744(3) 0.0678(3) Uani 1 1 d . . . . .
Sr3 Sr 0.68593(2) 0.28333(4) 0.45558(2) 0.04400(15) Uani 1 1 d . . . . .
Sr4 Sr 0.79973(2) 0.19582(4) 0.45875(2) 0.04262(14) Uani 1 1 d . . . . .
Sr5 Sr 0.60991(2) -0.16226(4) -0.00996(2) 0.04372(15) Uani 1 1 d . . . . .
F6_1 F 0.60580(16) 0.4776(3) 0.73471(18) 0.0606(12) Uani 1 1 d . . . . .
O161_1 O 0.57177(18) 0.7386(3) 0.9308(2) 0.0634(15) Uani 1 1 d . . . . .
C6_1 C 0.6051(2) 0.4074(5) 0.7590(3) 0.0545(18) Uani 1 1 d . . . . .
F2_1 F 0.59524(17) 0.3483(3) 0.87557(17) 0.0638(12) Uani 1 1 d . . . . .
O162_1 O 0.63738(16) 0.7466(3) 0.92110(18) 0.0524(12) Uani 1 1 d . . . . .
C1_1 C 0.6005(2) 0.4168(4) 0.8059(3) 0.0537(18) Uani 1 1 d . . . . .
F4_1 F 0.60584(17) 0.1859(3) 0.74487(19) 0.0667(13) Uani 1 1 d . . . . .
O261_1 O 0.6101(2) -0.0090(4) 0.9703(2) 0.0745(19) Uani 1 1 d . . . . .
C2_1 C 0.5989(3) 0.3431(5) 0.8299(3) 0.0554(18) Uani 1 1 d . . . . .
O262_1 O 0.56993(17) -0.0777(3) 0.9247(2) 0.0609(14) Uani 1 1 d . . . . .
C3_1 C 0.6000(3) 0.2640(5) 0.8108(3) 0.0550(18) Uani 1 1 d . . . . .
O361_1 O 0.6794(3) 0.2990(8) 0.5415(4) 0.119(3) Uani 1 1 d . U . . .
C4_1 C 0.6038(3) 0.2618(4) 0.7649(3) 0.061(2) Uani 1 1 d . . . . .
O362_1 O 0.6135(3) 0.2698(6) 0.5214(3) 0.106(3) Uani 1 1 d . . . . .
C11_1 C 0.5673(2) 0.5184(5) 0.8569(3) 0.0586(19) Uani 1 1 d . . . . .
H11_1 H 0.544687 0.482718 0.858348 0.070 Uiso 1 1 calc R U . . .
C12_1 C 0.5677(2) 0.5903(4) 0.8814(3) 0.0559(19) Uani 1 1 d . . . . .
H12_1 H 0.544819 0.605751 0.898390 0.067 Uiso 1 1 calc R U . . .
C13_1 C 0.6015(2) 0.6412(4) 0.8816(3) 0.0488(17) Uani 1 1 d . . . . .
C14_1 C 0.6336(3) 0.6205(5) 0.8543(3) 0.0553(18) Uani 1 1 d . . . . .
H14_1 H 0.656706 0.654715 0.854060 0.066 Uiso 1 1 calc R U . . .
C15_1 C 0.6324(3) 0.5514(5) 0.8276(3) 0.0569(18) Uani 1 1 d . . . . .
H15_1 H 0.653790 0.540056 0.807376 0.068 Uiso 1 1 calc R U . . .
C16_1 C 0.6040(3) 0.7138(5) 0.9124(3) 0.0533(18) Uani 1 1 d . . . . .
C20_1 C 0.5985(3) 0.1883(5) 0.8406(3) 0.0573(19) Uani 1 1 d . . . . .
C21_1 C 0.5697(3) 0.1285(5) 0.8357(3) 0.063(2) Uani 1 1 d . . . . .
H21_1 H 0.550769 0.133799 0.811906 0.075 Uiso 1 1 calc R U . . .
C22_1 C 0.5674(3) 0.0605(5) 0.8641(3) 0.060(2) Uani 1 1 d . . . . .
H22_1 H 0.548189 0.018169 0.858653 0.072 Uiso 1 1 calc R U . . .
C23_1 C 0.5932(2) 0.0550(4) 0.9004(3) 0.0488(16) Uani 1 1 d . . . . .
C24_1 C 0.6228(2) 0.1142(5) 0.9057(3) 0.059(2) Uani 1 1 d . . . . .
H24_1 H 0.641197 0.110107 0.930162 0.071 Uiso 1 1 calc R U . . .
C25_1 C 0.6258(3) 0.1808(5) 0.8748(3) 0.062(2) Uani 1 1 d . . . . .
H25_1 H 0.646738 0.220307 0.877803 0.075 Uiso 1 1 calc R U . . .
C26_1 C 0.5908(2) -0.0155(4) 0.9341(3) 0.0515(17) Uani 1 1 d . . . . .
C30_1 C 0.6121(3) 0.3250(5) 0.6875(3) 0.0568(19) Uani 1 1 d . . . . .
C31_1 C 0.5878(3) 0.2771(5) 0.6612(3) 0.060(2) Uani 1 1 d . . . . .
H31_1 H 0.565675 0.249288 0.674373 0.071 Uiso 1 1 calc R U . . .
C32_1 C 0.5954(2) 0.2684(5) 0.6141(3) 0.0568(19) Uani 1 1 d . . . . .
H32_1 H 0.578966 0.232901 0.596411 0.068 Uiso 1 1 calc R U . . .
C33_1 C 0.6256(4) 0.3102(6) 0.5945(4) 0.082(3) Uani 1 1 d . . . . .
C34_1 C 0.6524(4) 0.3559(8) 0.6253(4) 0.098(4) Uani 1 1 d . U . . .
H34_1 H 0.676568 0.378873 0.613801 0.118 Uiso 1 1 calc R U . . .
C35_1 C 0.6437(4) 0.3653(7) 0.6676(4) 0.089(3) Uani 1 1 d . U . . .
H35_1 H 0.659722 0.401267 0.685533 0.107 Uiso 1 1 calc R U . . .
C36_1 C 0.6407(5) 0.2924(9) 0.5501(5) 0.101(4) Uani 1 1 d . U . . .
C5_1 C 0.6058(3) 0.3315(5) 0.7367(3) 0.058(2) Uani 1 1 d . . . . .
C10_1 C 0.5999(2) 0.4975(4) 0.8299(3) 0.0493(16) Uani 1 1 d . . . . .
C25_2 C 0.3428(3) 0.3796(6) 0.6751(3) 0.060(2) Uani 1 1 d . . . . .
H25_2 H 0.327261 0.410738 0.695945 0.072 Uiso 1 1 calc R U . . .
C26_2 C 0.3391(3) 0.3189(6) 0.5519(3) 0.063(2) Uani 1 1 d . . . . .
C30_2 C 0.4061(2) 0.5143(4) 0.8278(2) 0.0452(15) Uani 1 1 d . . . . .
C31_2 C 0.3745(2) 0.5688(5) 0.8286(2) 0.0482(16) Uani 1 1 d . . . . .
H31_2 H 0.351239 0.555380 0.811699 0.058 Uiso 1 1 calc R U . . .
C32_2 C 0.3749(2) 0.6417(4) 0.8527(2) 0.0476(16) Uani 1 1 d . . . . .
H32_2 H 0.352255 0.677314 0.852776 0.057 Uiso 1 1 calc R U . . .
C33_2 C 0.4092(3) 0.6624(4) 0.8768(3) 0.0535(18) Uani 1 1 d . . . . .
C34_2 C 0.4425(2) 0.6116(5) 0.8760(3) 0.059(2) Uani 1 1 d . . . . .
H34_2 H 0.466204 0.627109 0.891676 0.071 Uiso 1 1 calc R U . . .
C35_2 C 0.4410(3) 0.5373(5) 0.8519(3) 0.0557(18) Uani 1 1 d . . . . .
H35_2 H 0.463597 0.501649 0.851696 0.067 Uiso 1 1 calc R U . . .
C36_2 C 0.4092(3) 0.7418(5) 0.9054(3) 0.063(2) Uani 1 1 d . . . . .
C3_2 C 0.3906(2) 0.3490(4) 0.7379(3) 0.0481(16) Uani 1 1 d . . . . .
F6_2 F 0.42138(18) 0.3637(3) 0.87207(17) 0.0703(14) Uani 1 1 d . . . . .
O361_2 O 0.37586(19) 0.7697(3) 0.91647(19) 0.0619(15) Uani 1 1 d . . . . .
C4_2 C 0.3938(2) 0.4242(4) 0.7600(2) 0.0469(16) Uani 1 1 d . . . . .
O362_2 O 0.44161(19) 0.7697(4) 0.9183(3) 0.080(2) Uani 1 1 d . . . . .
C5_2 C 0.4036(2) 0.4326(5) 0.8050(3) 0.0502(17) Uani 1 1 d . . . . .
C6_2 C 0.4118(3) 0.3590(4) 0.8270(3) 0.056(2) Uani 1 1 d . . . . .
C2_2 C 0.3995(2) 0.2810(4) 0.7633(3) 0.0526(18) Uani 1 1 d . . . . .
F4_2 F 0.38681(15) 0.4942(2) 0.73647(15) 0.0571(11) Uani 1 1 d . . . . .
O262_2 O 0.36425(16) 0.2947(4) 0.52229(18) 0.0565(13) Uani 1 1 d . . . . .
F2_2 F 0.39586(15) 0.2045(3) 0.7431(2) 0.0657(13) Uani 1 1 d . . . . .
O261_2 O 0.30397(17) 0.3322(7) 0.5433(2) 0.098(3) Uani 1 1 d . . . . .
C1_2 C 0.4102(2) 0.2803(5) 0.8082(3) 0.0551(19) Uani 1 1 d . . . . .
C20_2 C 0.3787(2) 0.3423(5) 0.6891(3) 0.0514(17) Uani 1 1 d . . . . .
C21_2 C 0.4019(2) 0.3022(5) 0.6578(3) 0.060(2) Uani 1 1 d . . . . .
H21_2 H 0.426478 0.277849 0.666870 0.073 Uiso 1 1 calc R U . . .
C22_2 C 0.3900(2) 0.2966(5) 0.6135(3) 0.058(2) Uani 1 1 d . . . . .
H22_2 H 0.406916 0.269746 0.592165 0.070 Uiso 1 1 calc R U . . .
C23_2 C 0.3537(2) 0.3297(5) 0.5994(3) 0.0553(19) Uani 1 1 d . . . . .
C24_2 C 0.3302(3) 0.3708(6) 0.6312(3) 0.065(2) Uani 1 1 d . . . . .
H24_2 H 0.305095 0.393221 0.622368 0.078 Uiso 1 1 calc R U . . .
C10A_2 C 0.4233(5) 0.2036(12) 0.8300(6) 0.053(4) Uani 0.624(11) 1 d . U P A 1
C11A_2 C 0.4513(5) 0.1504(9) 0.8056(6) 0.066(4) Uani 0.624(11) 1 d . U P A 1
H11A_2 H 0.460615 0.164487 0.776276 0.080 Uiso 0.624(11) 1 calc R U P A 1
C12A_2 C 0.4639(4) 0.0765(8) 0.8277(6) 0.061(3) Uani 0.624(11) 1 d . U P A 1
H12A_2 H 0.481550 0.039498 0.812717 0.073 Uiso 0.624(11) 1 calc R U P A 1
C13A_2 C 0.4505(6) 0.0579(11) 0.8712(7) 0.073(4) Uani 0.624(11) 1 d D U P A 1
C14A_2 C 0.4225(6) 0.1050(12) 0.8901(7) 0.082(4) Uani 0.624(11) 1 d . U P A 1
H14A_2 H 0.410861 0.087830 0.917849 0.099 Uiso 0.624(11) 1 calc R U P A 1
C15A_2 C 0.4094(6) 0.1800(12) 0.8701(7) 0.076(4) Uani 0.624(11) 1 d . U P A 1
H15A_2 H 0.390454 0.213708 0.885452 0.091 Uiso 0.624(11) 1 calc R U P A 1
C16A_2 C 0.4663(5) -0.0242(9) 0.8933(7) 0.073(3) Uani 0.624(11) 1 d D U P A 1
O11A_2 O 0.4575(4) -0.0368(8) 0.9280(5) 0.084(4) Uani 0.624(11) 1 d D U P A 1
O12A_2 O 0.4877(4) -0.0724(7) 0.8667(5) 0.084(3) Uani 0.624(11) 1 d D U P A 1
C10B_2 C 0.4137(11) 0.207(2) 0.8433(14) 0.063(7) Uani 0.376(11) 1 d . U P A 2
C11B_2 C 0.4414(9) 0.1479(18) 0.8315(13) 0.081(6) Uani 0.376(11) 1 d . U P A 2
H11B_2 H 0.456163 0.156406 0.804498 0.097 Uiso 0.376(11) 1 calc R U P A 2
C12B_2 C 0.4498(12) 0.073(2) 0.8577(14) 0.080(7) Uani 0.376(11) 1 d . U P A 2
H12B_2 H 0.468788 0.032667 0.848385 0.096 Uiso 0.376(11) 1 calc R U P A 2
C13B_2 C 0.4265(11) 0.0655(17) 0.8992(11) 0.091(7) Uani 0.376(11) 1 d D U P A 2
C14B_2 C 0.3979(10) 0.1262(16) 0.9080(11) 0.077(6) Uani 0.376(11) 1 d . U P A 2
H14B_2 H 0.381765 0.117839 0.934076 0.092 Uiso 0.376(11) 1 calc R U P A 2
C15B_2 C 0.3902(11) 0.197(2) 0.8831(12) 0.081(7) Uani 0.376(11) 1 d . U P A 2
H15B_2 H 0.370753 0.237209 0.892034 0.097 Uiso 0.376(11) 1 calc R U P A 2
C16B_2 C 0.4235(10) -0.0078(17) 0.9358(11) 0.088(6) Uani 0.376(11) 1 d D U P A 2
O11B_2 O 0.4452(6) -0.0651(11) 0.9203(7) 0.066(5) Uani 0.376(11) 1 d D U P A 2
O12B_2 O 0.4103(8) 0.0078(15) 0.9734(8) 0.118(7) Uani 0.376(11) 1 d D U P A 2
C1_3 C 0.7479(3) 0.1676(5) 0.0953(3) 0.060(2) Uani 1 1 d . . . . .
F4_3 F 0.77084(17) 0.3851(3) 0.16395(16) 0.0651(13) Uani 1 1 d . . . . .
O361_3 O 0.7180(2) 0.2867(4) 0.3800(2) 0.0716(18) Uani 1 1 d . . . . .
C6_3 C 0.7468(3) 0.1716(4) 0.1417(3) 0.0514(18) Uani 1 1 d . . . . .
O362_3 O 0.7713(2) 0.2060(4) 0.38259(18) 0.0677(16) Uani 1 1 d . . . . .
C5_3 C 0.7542(2) 0.2433(4) 0.1672(3) 0.0529(18) Uani 1 1 d . . . . .
O261_3 O 0.77053(17) 0.6484(3) -0.0266(2) 0.0681(18) Uani 1 1 d . . . . .
C4_3 C 0.7624(3) 0.3138(4) 0.1413(3) 0.0539(18) Uani 1 1 d . . . . .
O262_3 O 0.83262(18) 0.6364(5) -0.0127(4) 0.144(5) Uani 1 1 d . . . . .
C3_3 C 0.7651(3) 0.3149(4) 0.0937(3) 0.0546(19) Uani 1 1 d . . . . .
C10_3 C 0.7393(3) 0.0905(5) 0.0701(3) 0.060(2) Uani 1 1 d . . . . .
C11_3 C 0.7668(3) 0.0237(5) 0.0714(3) 0.073(3) Uani 1 1 d . . . . .
H11_3 H 0.789892 0.026760 0.090094 0.087 Uiso 1 1 calc R U . . .
C12_3 C 0.7599(3) -0.0454(5) 0.0456(3) 0.068(2) Uani 1 1 d . . . . .
H12_3 H 0.778736 -0.089495 0.045966 0.082 Uiso 1 1 calc R U . . .
C13_3 C 0.7260(2) -0.0522(5) 0.0190(3) 0.0532(18) Uani 1 1 d . . . . .
C14_3 C 0.6985(2) 0.0113(5) 0.0183(3) 0.0569(19) Uani 1 1 d . . . . .
H14_3 H 0.674531 0.005004 0.001352 0.068 Uiso 1 1 calc R U . . .
C15_3 C 0.7052(3) 0.0843(5) 0.0419(3) 0.0582(19) Uani 1 1 d . . . . .
H15_3 H 0.687191 0.129596 0.039195 0.070 Uiso 1 1 calc R U . . .
C16_3 C 0.7184(2) -0.1313(5) -0.0070(2) 0.0485(16) Uani 1 1 d . . . . .
C30_3 C 0.7518(2) 0.2447(4) 0.2162(3) 0.0470(16) Uani 1 1 d . . . . .
C31_3 C 0.7721(3) 0.1840(6) 0.2416(3) 0.066(2) Uani 1 1 d . . . . .
H31_3 H 0.786954 0.141630 0.226862 0.080 Uiso 1 1 calc R U . . .
C32_3 C 0.7701(3) 0.1870(5) 0.2892(3) 0.062(2) Uani 1 1 d . . . . .
H32_3 H 0.784505 0.147310 0.306458 0.075 Uiso 1 1 calc R U . . .
C33_3 C 0.7479(2) 0.2458(4) 0.3109(3) 0.0467(16) Uani 1 1 d . . . . .
C34_3 C 0.7271(3) 0.3066(6) 0.2866(3) 0.060(2) Uani 1 1 d . . . . .
H34_3 H 0.711437 0.346714 0.302027 0.072 Uiso 1 1 calc R U . . .
C35_3 C 0.7297(3) 0.3076(5) 0.2398(3) 0.061(2) Uani 1 1 d . . . . .
H35_3 H 0.716682 0.350332 0.223262 0.073 Uiso 1 1 calc R U . . .
C36_3 C 0.7453(2) 0.2450(5) 0.3618(3) 0.0525(18) Uani 1 1 d . . . . .
C20_3 C 0.7742(3) 0.3915(4) 0.0680(3) 0.0519(18) Uani 1 1 d . . . . .
C24A_3 C 0.7557(6) 0.4932(10) 0.0122(6) 0.038(4) Uani 0.338(11) 1 d . . P B 1
H24A_3 H 0.736657 0.512526 -0.009215 0.045 Uiso 0.338(11) 1 calc R U P B 1
C25A_3 C 0.7468(6) 0.4232(10) 0.0375(6) 0.032(4) Uani 0.338(11) 1 d . . P B 1
H25A_3 H 0.721607 0.396671 0.033850 0.039 Uiso 0.338(11) 1 calc R U P B 1
C21A_3 C 0.8045(5) 0.4507(10) 0.0829(6) 0.033(4) Uani 0.338(11) 1 d . . P B 1
H21A_3 H 0.818877 0.440935 0.110019 0.040 Uiso 0.338(11) 1 calc R U P B 1
C22A_3 C 0.8120(5) 0.5188(11) 0.0583(6) 0.036(4) Uani 0.338(11) 1 d . . P B 1
H22A_3 H 0.831893 0.557150 0.067922 0.043 Uiso 0.338(11) 1 calc R U P B 1
C24B_3 C 0.7569(4) 0.5240(7) 0.0424(4) 0.052(3) Uani 0.662(11) 1 d . . P B 2
H24B_3 H 0.737181 0.566502 0.042920 0.062 Uiso 0.662(11) 1 calc R U P B 2
C21B_3 C 0.8095(4) 0.3911(7) 0.0383(5) 0.060(3) Uani 0.662(11) 1 d . . P B 2
H21B_3 H 0.826207 0.343618 0.035807 0.072 Uiso 0.662(11) 1 calc R U P B 2
C25B_3 C 0.7513(4) 0.4524(8) 0.0683(4) 0.059(3) Uani 0.662(11) 1 d . . P B 2
H25B_3 H 0.728472 0.450076 0.087462 0.071 Uiso 0.662(11) 1 calc R U P B 2
C22B_3 C 0.8175(4) 0.4650(7) 0.0132(4) 0.056(3) Uani 0.662(11) 1 d . . P B 2
H22B_3 H 0.840647 0.469127 -0.005311 0.067 Uiso 0.662(11) 1 calc R U P B 2
C23_3 C 0.7895(2) 0.5336(4) 0.0168(2) 0.0465(16) Uani 1 1 d . . . . .
C26_3 C 0.7979(2) 0.6123(4) -0.0088(3) 0.0478(16) Uani 1 1 d . . . . .
C2_3 C 0.7571(3) 0.2415(5) 0.0733(3) 0.0560(19) Uani 1 1 d . . . . .
F6_3 F 0.73719(17) 0.1022(3) 0.16460(16) 0.0669(13) Uani 1 1 d . . . . .
O162_3 O 0.74733(17) -0.1770(4) -0.0168(2) 0.0641(15) Uani 1 1 d . . . . .
F2_3 F 0.75812(17) 0.2400(3) 0.02742(16) 0.0676(13) Uani 1 1 d . . . . .
O161_3 O 0.68334(15) -0.1481(3) -0.0184(2) 0.0583(14) Uani 1 1 d . . . . .
O11_4 O 0.47428(17) -0.1556(5) 0.0100(2) 0.0706(17) Uani 1 1 d . . . . .
C1_4 C 0.5067(2) -0.1569(7) 0.0335(3) 0.062(2) Uani 1 1 d . . . . .
O22_4 O 0.53945(16) -0.1722(4) 0.0139(2) 0.0647(16) Uani 1 1 d . . . . .
C2_4 C 0.5053(3) -0.1472(11) 0.0810(4) 0.092(4) Uani 1 1 d . . . . .
H2A_4 H 0.532536 -0.149248 0.093260 0.110 Uiso 1 1 calc R U . . .
H2B_4 H 0.489278 -0.191909 0.094255 0.110 Uiso 1 1 calc R U . . .
H2C_4 H 0.493109 -0.093546 0.088381 0.110 Uiso 1 1 calc R U . . .
C1A_5 C 0.6190(6) -0.0373(12) 0.0845(6) 0.090(6) Uani 0.504(15) 1 d D U P C 1
H1A_5 H 0.605154 0.002382 0.066698 0.108 Uiso 0.504(15) 1 calc R U P C 1
O1A_5 O 0.6220(2) -0.1061(5) 0.0689(2) 0.0807(19) Uani 0.504(15) 1 d D U P C 1
N1A_5 N 0.6329(8) -0.0112(15) 0.1234(7) 0.139(9) Uani 0.504(15) 1 d D U P C 1
C2A_5 C 0.6316(15) 0.0714(17) 0.1380(13) 0.20(2) Uani 0.504(15) 1 d D U P C 1
H2A1_5 H 0.656250 0.099834 0.128764 0.306 Uiso 0.504(15) 1 calc R U P C 1
H2A2_5 H 0.629240 0.073024 0.170982 0.306 Uiso 0.504(15) 1 calc R U P C 1
H2A3_5 H 0.608493 0.099248 0.124370 0.306 Uiso 0.504(15) 1 calc R U P C 1
C3A_5 C 0.6549(17) -0.065(3) 0.1500(15) 0.19(2) Uani 0.504(15) 1 d D U P C 1
H3A1_5 H 0.644764 -0.121958 0.145917 0.291 Uiso 0.504(15) 1 calc R U P C 1
H3A2_5 H 0.652463 -0.049398 0.181790 0.291 Uiso 0.504(15) 1 calc R U P C 1
H3A3_5 H 0.683144 -0.063233 0.140935 0.291 Uiso 0.504(15) 1 calc R U P C 1
C1B_5 C 0.6516(6) -0.1112(11) 0.0925(5) 0.077(5) Uani 0.496(15) 1 d D U P C 2
H1B_5 H 0.673118 -0.136866 0.076829 0.092 Uiso 0.496(15) 1 calc R U P C 2
O1B_5 O 0.6220(2) -0.1061(5) 0.0689(2) 0.0807(19) Uani 0.496(15) 1 d D U P C 2
N1B_5 N 0.6621(6) -0.0909(12) 0.1340(5) 0.087(5) Uani 0.496(15) 1 d D U P C 2
C2B_5 C 0.6957(7) -0.1130(14) 0.1592(7) 0.093(6) Uani 0.496(15) 1 d D U P C 2
H2B1_5 H 0.687649 -0.150728 0.183563 0.139 Uiso 0.496(15) 1 calc R U P C 2
H2B2_5 H 0.707818 -0.063129 0.172200 0.139 Uiso 0.496(15) 1 calc R U P C 2
H2B3_5 H 0.715126 -0.140852 0.139581 0.139 Uiso 0.496(15) 1 calc R U P C 2
C3B_5 C 0.6307(12) -0.051(4) 0.1571(12) 0.18(2) Uani 0.496(15) 1 d D U P C 2
H3B1_5 H 0.631906 0.008844 0.151136 0.274 Uiso 0.496(15) 1 calc R U P C 2
H3B2_5 H 0.633435 -0.060833 0.189621 0.274 Uiso 0.496(15) 1 calc R U P C 2
H3B3_5 H 0.605007 -0.072881 0.146580 0.274 Uiso 0.496(15) 1 calc R U P C 2
C1_6 C 0.8294(6) -0.0231(9) 0.4405(7) 0.171(6) Uani 1 1 d D U . . .
H1_6 H 0.820582 -0.045196 0.412413 0.205 Uiso 1 1 calc R U . . .
O1_6 O 0.8236(3) 0.0512(4) 0.4487(4) 0.110(3) Uani 1 1 d D U . . .
N1_6 N 0.8476(5) -0.0729(8) 0.4697(5) 0.151(5) Uani 1 1 d D U . . .
C2_6 C 0.8529(8) -0.1574(9) 0.4659(9) 0.209(10) Uani 1 1 d D U . . .
H2A_6 H 0.836302 -0.185846 0.488354 0.313 Uiso 1 1 calc R U . . .
H2B_6 H 0.881164 -0.171033 0.471151 0.313 Uiso 1 1 calc R U . . .
H2C_6 H 0.845181 -0.175368 0.435513 0.313 Uiso 1 1 calc R U . . .
C3_6 C 0.8702(6) -0.0304(11) 0.5014(7) 0.170(8) Uani 1 1 d D U . . .
H3A_6 H 0.879670 0.021880 0.488304 0.255 Uiso 1 1 calc R U . . .
H3B_6 H 0.893203 -0.064306 0.510370 0.255 Uiso 1 1 calc R U . . .
H3C_6 H 0.853664 -0.018549 0.528033 0.255 Uiso 1 1 calc R U . . .
C1A_7 C 0.6341(6) 0.4820(10) 0.4555(7) 0.089(6) Uani 0.475(7) 1 d D U P D 2
H1A_7 H 0.617240 0.480330 0.429603 0.107 Uiso 0.475(7) 1 calc R U P D 2
O1A_7 O 0.6599(3) 0.4263(5) 0.4558(4) 0.059(3) Uani 0.475(7) 1 d D U P D 2
N1A_7 N 0.6253(6) 0.5418(10) 0.4831(6) 0.094(6) Uani 0.475(7) 1 d D U P D 2
C2A_7 C 0.5998(11) 0.6095(18) 0.4794(11) 0.144(14) Uani 0.475(7) 1 d D U P D 2
H2A1_7 H 0.613760 0.654970 0.464024 0.216 Uiso 0.475(7) 1 calc R U P D 2
H2A2_7 H 0.591519 0.627625 0.509555 0.216 Uiso 0.475(7) 1 calc R U P D 2
H2A3_7 H 0.576111 0.593697 0.461794 0.216 Uiso 0.475(7) 1 calc R U P D 2
C3A_7 C 0.6467(12) 0.544(3) 0.5233(10) 0.175(19) Uani 0.475(7) 1 d D U P D 2
H3A1_7 H 0.632288 0.511821 0.546347 0.262 Uiso 0.475(7) 1 calc R U P D 2
H3A2_7 H 0.649695 0.601166 0.533322 0.262 Uiso 0.475(7) 1 calc R U P D 2
H3A3_7 H 0.673195 0.519067 0.518461 0.262 Uiso 0.475(7) 1 calc R U P D 2
C1B_7 C 0.6869(6) 0.6136(13) 0.3852(7) 0.103(7) Uani 0.525(7) 1 d D U P D 3
H1B_7 H 0.674800 0.579958 0.362655 0.124 Uiso 0.525(7) 1 calc R U P D 3
O1B_7 O 0.6707(6) 0.6812(11) 0.3915(7) 0.124(7) Uani 0.525(7) 1 d D U P D 3
N1B_7 N 0.7186(5) 0.5807(10) 0.4052(7) 0.106(7) Uani 0.525(7) 1 d D U P D 3
C2B_7 C 0.7331(7) 0.5002(12) 0.3998(9) 0.103(8) Uani 0.525(7) 1 d D U P D 3
H2B1_7 H 0.710540 0.461278 0.399008 0.154 Uiso 0.525(7) 1 calc R U P D 3
H2B2_7 H 0.750741 0.486317 0.425088 0.154 Uiso 0.525(7) 1 calc R U P D 3
H2B3_7 H 0.748071 0.496425 0.371368 0.154 Uiso 0.525(7) 1 calc R U P D 3
C3B_7 C 0.7416(10) 0.6278(16) 0.4344(12) 0.179(18) Uani 0.525(7) 1 d D U P D 3
H3B1_7 H 0.732496 0.685602 0.433500 0.269 Uiso 0.525(7) 1 calc R U P D 3
H3B2_7 H 0.769736 0.624967 0.425316 0.269 Uiso 0.525(7) 1 calc R U P D 3
H3B3_7 H 0.738694 0.606249 0.465236 0.269 Uiso 0.525(7) 1 calc R U P D 3
C1_8 C 0.4980(7) 0.7684(19) 0.8142(7) 0.235(11) Uani 1 1 d D U . E 1
H1_8 H 0.473393 0.796954 0.818144 0.282 Uiso 1 1 calc R U . E 1
O1_8 O 0.5206(4) 0.7715(12) 0.8463(4) 0.173(6) Uani 1 1 d D U . E 1
N1_8 N 0.5023(9) 0.732(2) 0.7749(8) 0.310(15) Uani 1 1 d D U . E 1
C2_8 C 0.4728(12) 0.721(3) 0.7426(13) 0.42(3) Uani 1 1 d D U . E 1
H2A_8 H 0.468510 0.661826 0.737489 0.627 Uiso 1 1 calc R U . E 1
H2B_8 H 0.481190 0.747611 0.714339 0.627 Uiso 1 1 calc R U . E 1
H2C_8 H 0.447859 0.746640 0.753193 0.627 Uiso 1 1 calc R U . E 1
C3_8 C 0.5404(10) 0.699(3) 0.7697(11) 0.36(2) Uani 1 1 d D U . E 1
H3A_8 H 0.556577 0.711968 0.796366 0.533 Uiso 1 1 calc R U . E 1
H3B_8 H 0.552962 0.722284 0.742728 0.533 Uiso 1 1 calc R U . E 1
H3C_8 H 0.538436 0.638299 0.766449 0.533 Uiso 1 1 calc R U . E 1
C1_9 C 0.4859(6) 0.6452(12) 0.9957(6) 0.165(8) Uani 1 1 d D U . . .
H1_9 H 0.459179 0.661155 1.002518 0.198 Uiso 1 1 calc R U . . .
O1_9 O 0.4994(2) 0.6654(5) 0.9588(3) 0.086(2) Uani 1 1 d D U . . .
N1_9 N 0.5061(4) 0.6020(9) 1.0274(5) 0.134(5) Uani 1 1 d D U . . .
C2_9 C 0.4935(9) 0.599(3) 1.0718(7) 0.270(18) Uani 1 1 d D U . . .
H2A_9 H 0.501559 0.649373 1.087445 0.405 Uiso 1 1 calc R U . . .
H2B_9 H 0.505705 0.550485 1.086662 0.405 Uiso 1 1 calc R U . . .
H2C_9 H 0.464270 0.593229 1.072677 0.405 Uiso 1 1 calc R U . . .
C3_9 C 0.5449(6) 0.5803(18) 1.0142(8) 0.223(12) Uani 1 1 d D U . . .
H3A_9 H 0.547698 0.587613 0.981461 0.334 Uiso 1 1 calc R U . . .
H3B_9 H 0.550074 0.522259 1.022083 0.334 Uiso 1 1 calc R U . . .
H3C_9 H 0.564277 0.616007 1.029790 0.334 Uiso 1 1 calc R U . . .
C1_10 C 0.8610(6) 0.5916(12) 0.0893(5) 0.109(6) Uani 0.654(12) 1 d D U P . .
H1_10 H 0.840195 0.623491 0.075999 0.131 Uiso 0.654(12) 1 calc R U P . .
O1_10 O 0.8913(4) 0.5827(8) 0.0649(3) 0.094(4) Uani 0.654(12) 1 d D U P . .
N1_10 N 0.8530(6) 0.5643(10) 0.1303(5) 0.116(6) Uani 0.654(12) 1 d D U P . .
C2_10 C 0.8198(7) 0.584(2) 0.1559(7) 0.149(10) Uani 0.654(12) 1 d D U P . .
H2A_10 H 0.805981 0.631766 0.142126 0.224 Uiso 0.654(12) 1 calc R U P . .
H2B_10 H 0.828236 0.599110 0.186597 0.224 Uiso 0.654(12) 1 calc R U P . .
H2C_10 H 0.801607 0.536811 0.157106 0.224 Uiso 0.654(12) 1 calc R U P . .
C3_10 C 0.8823(10) 0.513(3) 0.1479(11) 0.22(2) Uani 0.654(12) 1 d D U P . .
H3A_10 H 0.892634 0.476719 0.123954 0.332 Uiso 0.654(12) 1 calc R U P . .
H3B_10 H 0.870798 0.478729 0.172085 0.332 Uiso 0.654(12) 1 calc R U P . .
H3C_10 H 0.904179 0.546496 0.160150 0.332 Uiso 0.654(12) 1 calc R U P . .
C1_11 C 0.7304(10) 0.242(2) 0.6412(6) 0.216(16) Uani 0.629(17) 1 d D U P F 1
H1_11 H 0.716226 0.192090 0.647891 0.260 Uiso 0.629(17) 1 calc R U P F 1
O1_11 O 0.7372(4) 0.2337(8) 0.6006(4) 0.089(5) Uani 0.629(17) 1 d D U P F 1
N1_11 N 0.7312(14) 0.279(2) 0.6804(8) 0.308(19) Uani 0.629(17) 1 d D U P F 1
C2_11 C 0.7193(19) 0.247(3) 0.7226(11) 0.30(3) Uani 0.629(17) 1 d D U P F 1
H2A_11 H 0.695155 0.276313 0.732775 0.454 Uiso 0.629(17) 1 calc R U P F 1
H2B_11 H 0.740854 0.255899 0.744642 0.454 Uiso 0.629(17) 1 calc R U P F 1
H2C_11 H 0.713681 0.187840 0.719952 0.454 Uiso 0.629(17) 1 calc R U P F 1
C3_11 C 0.740(3) 0.365(3) 0.6826(19) 0.45(4) Uani 0.629(17) 1 d D U P F 1
H3A_11 H 0.748825 0.383986 0.652969 0.669 Uiso 0.629(17) 1 calc R U P F 1
H3B_11 H 0.760413 0.374742 0.705207 0.669 Uiso 0.629(17) 1 calc R U P F 1
H3C_11 H 0.715194 0.394798 0.691042 0.669 Uiso 0.629(17) 1 calc R U P F 1
C1A_12 C 0.5039(4) 0.3608(10) 0.7704(5) 0.078(4) Uani 0.651(11) 1 d D U P G 1
H1A_12 H 0.504884 0.303409 0.763142 0.094 Uiso 0.651(11) 1 calc R U P G 1
O1A_12 O 0.5053(3) 0.3769(8) 0.8115(4) 0.079(3) Uani 0.651(11) 1 d D U P G 1
N1A_12 N 0.5014(3) 0.4113(9) 0.7352(5) 0.081(3) Uani 0.651(11) 1 d D U P G 1
C2A_12 C 0.4985(4) 0.3940(12) 0.6896(6) 0.085(4) Uani 0.651(11) 1 d D U P G 1
H2A1_12 H 0.500115 0.333936 0.684950 0.127 Uiso 0.651(11) 1 calc R U P G 1
H2A2_12 H 0.520411 0.421352 0.673459 0.127 Uiso 0.651(11) 1 calc R U P G 1
H2A3_12 H 0.472789 0.414524 0.678159 0.127 Uiso 0.651(11) 1 calc R U P G 1
C3A_12 C 0.5021(5) 0.4946(10) 0.7482(7) 0.087(5) Uani 0.651(11) 1 d D U P G 1
H3A1_12 H 0.507245 0.498401 0.780760 0.130 Uiso 0.651(11) 1 calc R U P G 1
H3A2_12 H 0.476214 0.520239 0.741302 0.130 Uiso 0.651(11) 1 calc R U P G 1
H3A3_12 H 0.523343 0.523627 0.731707 0.130 Uiso 0.651(11) 1 calc R U P G 1
C1B_12 C 0.5063(6) 0.3001(16) 0.8836(8) 0.077(7) Uani 0.349(11) 1 d D U P G 2
H1B_12 H 0.505076 0.245478 0.871604 0.093 Uiso 0.349(11) 1 calc R U P G 2
O1B_12 O 0.5039(6) 0.3556(12) 0.8552(8) 0.081(6) Uani 0.349(11) 1 d D U P G 2
N1B_12 N 0.5102(7) 0.3039(15) 0.9279(8) 0.096(7) Uani 0.349(11) 1 d D U P G 2
C2B_12 C 0.5154(14) 0.237(2) 0.9560(14) 0.134(14) Uani 0.349(11) 1 d D U P G 2
H2B1_12 H 0.489639 0.209273 0.960593 0.202 Uiso 0.349(11) 1 calc R U P G 2
H2B2_12 H 0.525750 0.256333 0.985219 0.202 Uiso 0.349(11) 1 calc R U P G 2
H2B3_12 H 0.534463 0.198386 0.942420 0.202 Uiso 0.349(11) 1 calc R U P G 2
C3B_12 C 0.5166(9) 0.3851(17) 0.9431(11) 0.093(8) Uani 0.349(11) 1 d D U P G 2
H3B1_12 H 0.537970 0.410868 0.925199 0.139 Uiso 0.349(11) 1 calc R U P G 2
H3B2_12 H 0.524537 0.383989 0.975007 0.139 Uiso 0.349(11) 1 calc R U P G 2
H3B3_12 H 0.491933 0.417338 0.939782 0.139 Uiso 0.349(11) 1 calc R U P G 2

loop_
_atom_site_aniso_label
_atom_site_aniso_U_11
_atom_site_aniso_U_22
_atom_site_aniso_U_33
_atom_site_aniso_U_23
_atom_site_aniso_U_13
_atom_site_aniso_U_12
Sr1 0.0386(3) 0.0792(5) 0.0438(4) 0.0058(4) -0.0027(3) -0.0014(3)
Sr2 0.0366(3) 0.0972(6) 0.0695(5) -0.0432(5) 0.0013(3) 0.0019(3)
Sr3 0.0427(3) 0.0445(3) 0.0448(3) 0.0075(3) 0.0018(3) 0.0098(2)
Sr4 0.0412(3) 0.0500(3) 0.0367(3) 0.0091(3) 0.0002(3) 0.0085(2)
Sr5 0.0395(3) 0.0544(4) 0.0373(3) 0.0001(3) -0.0042(2) -0.0060(3)
F6_1 0.079(3) 0.037(2) 0.066(3) 0.000(2) 0.014(2) -0.0046(19)
O161_1 0.068(3) 0.052(3) 0.071(4) -0.022(3) -0.022(3) 0.007(3)
C6_1 0.056(4) 0.053(4) 0.054(4) -0.002(4) 0.009(3) -0.005(3)
F2_1 0.089(3) 0.043(2) 0.059(3) 0.001(2) 0.003(2) -0.001(2)
O162_1 0.054(3) 0.058(3) 0.045(3) -0.006(2) -0.010(2) 0.006(2)
C1_1 0.055(4) 0.037(3) 0.068(5) -0.002(3) 0.002(4) -0.002(3)
F4_1 0.091(4) 0.040(2) 0.069(3) -0.011(2) 0.003(3) -0.003(2)
O261_1 0.088(4) 0.062(3) 0.073(4) 0.010(3) -0.036(3) -0.015(3)
C2_1 0.060(4) 0.046(4) 0.060(5) -0.009(3) 0.008(4) -0.005(3)
O262_1 0.069(3) 0.058(3) 0.056(3) 0.003(3) -0.019(3) -0.018(3)
C3_1 0.062(5) 0.039(4) 0.064(5) 0.000(3) 0.004(4) -0.006(3)
O361_1 0.108(6) 0.156(8) 0.092(6) 0.000(6) 0.037(5) -0.014(6)
C4_1 0.073(5) 0.032(3) 0.078(6) -0.007(4) 0.003(4) -0.002(3)
O362_1 0.130(7) 0.127(7) 0.061(5) 0.026(5) 0.029(5) 0.049(6)
C11_1 0.053(4) 0.055(4) 0.068(5) -0.006(4) -0.004(4) -0.004(3)
C12_1 0.050(4) 0.042(4) 0.076(5) -0.018(4) -0.008(4) 0.008(3)
C13_1 0.052(4) 0.035(3) 0.060(5) 0.001(3) -0.016(3) 0.000(3)
C14_1 0.065(5) 0.056(4) 0.045(4) -0.005(3) 0.002(3) -0.012(4)
C15_1 0.060(4) 0.054(4) 0.057(5) 0.004(4) 0.006(4) -0.002(3)
C16_1 0.063(5) 0.041(4) 0.056(5) -0.001(3) -0.009(4) 0.006(3)
C20_1 0.068(5) 0.048(4) 0.056(5) -0.001(3) -0.007(4) 0.001(4)
C21_1 0.062(5) 0.053(4) 0.074(6) 0.008(4) -0.021(4) -0.015(4)
C22_1 0.058(4) 0.047(4) 0.074(6) 0.002(4) -0.022(4) -0.017(3)
C23_1 0.051(4) 0.030(3) 0.066(5) -0.001(3) -0.006(3) -0.003(3)
C24_1 0.054(4) 0.053(4) 0.069(5) -0.002(4) -0.010(4) -0.017(3)
C25_1 0.052(4) 0.054(4) 0.081(6) 0.007(4) -0.012(4) -0.010(3)
C26_1 0.053(4) 0.042(3) 0.059(5) 0.001(3) -0.008(3) -0.007(3)
C30_1 0.057(4) 0.055(4) 0.058(5) -0.002(4) 0.007(4) -0.005(3)
C31_1 0.055(4) 0.068(5) 0.055(5) 0.001(4) 0.012(4) -0.007(4)
C32_1 0.047(4) 0.056(4) 0.067(5) -0.001(4) 0.013(4) -0.008(3)
C33_1 0.097(7) 0.059(5) 0.089(7) -0.016(5) 0.057(6) -0.019(5)
C34_1 0.103(7) 0.094(7) 0.098(7) -0.022(6) 0.051(6) -0.035(6)
C35_1 0.086(6) 0.088(6) 0.094(7) -0.028(6) 0.037(6) -0.026(5)
C36_1 0.114(8) 0.108(8) 0.081(7) 0.001(6) 0.045(7) -0.022(7)
C5_1 0.065(5) 0.053(4) 0.056(5) -0.007(4) 0.015(4) -0.012(4)
C10_1 0.050(4) 0.038(3) 0.061(5) -0.002(3) 0.000(3) -0.001(3)
C25_2 0.066(5) 0.076(5) 0.039(4) -0.020(4) -0.007(3) 0.018(4)
C26_2 0.051(4) 0.089(6) 0.048(4) -0.027(4) 0.007(3) -0.008(4)
C30_2 0.062(4) 0.037(3) 0.037(3) -0.009(3) -0.011(3) 0.004(3)
C31_2 0.056(4) 0.049(4) 0.040(4) -0.003(3) -0.006(3) 0.004(3)
C32_2 0.061(4) 0.045(4) 0.037(3) -0.010(3) -0.001(3) 0.006(3)
C33_2 0.066(5) 0.040(3) 0.054(4) -0.016(3) 0.014(4) -0.011(3)
C34_2 0.053(4) 0.060(4) 0.065(5) -0.030(4) 0.008(4) -0.009(4)
C35_2 0.061(4) 0.055(4) 0.052(4) -0.016(4) -0.002(3) 0.006(3)
C36_2 0.063(5) 0.055(4) 0.070(5) -0.017(4) 0.030(4) -0.014(4)
C3_2 0.053(4) 0.037(3) 0.055(4) -0.016(3) -0.011(3) 0.004(3)
F6_2 0.104(4) 0.050(2) 0.057(3) 0.004(2) -0.033(3) -0.003(2)
O361_2 0.076(4) 0.057(3) 0.052(3) -0.026(3) 0.020(3) -0.002(3)
C4_2 0.057(4) 0.040(3) 0.044(4) -0.004(3) -0.013(3) 0.006(3)
O362_2 0.071(4) 0.075(4) 0.096(5) -0.054(4) 0.037(4) -0.033(3)
C5_2 0.058(4) 0.048(4) 0.045(4) -0.006(3) -0.016(3) 0.006(3)
C6_2 0.077(5) 0.038(3) 0.054(5) -0.001(3) -0.029(4) 0.002(3)
C2_2 0.056(4) 0.040(3) 0.061(5) -0.011(3) -0.012(3) 0.004(3)
F4_2 0.092(3) 0.036(2) 0.043(2) -0.0066(18) -0.017(2) 0.0062(19)
O262_2 0.053(3) 0.068(3) 0.048(3) -0.025(3) 0.008(2) -0.004(2)
F2_2 0.072(3) 0.038(2) 0.087(4) -0.017(2) -0.017(3) 0.004(2)
O261_2 0.035(3) 0.216(10) 0.044(3) -0.040(5) -0.001(2) 0.000(4)
C1_2 0.053(4) 0.044(4) 0.068(5) 0.003(3) -0.019(4) 0.001(3)
C20_2 0.052(4) 0.057(4) 0.045(4) -0.020(3) -0.002(3) -0.006(3)
C21_2 0.053(4) 0.062(5) 0.066(5) -0.029(4) -0.016(4) -0.002(4)
C22_2 0.046(4) 0.067(5) 0.061(5) -0.031(4) 0.001(3) -0.004(3)
C23_2 0.037(3) 0.075(5) 0.054(4) -0.029(4) -0.003(3) -0.007(3)
C24_2 0.059(5) 0.087(6) 0.050(5) -0.026(4) -0.007(4) 0.011(4)
C10A_2 0.052(7) 0.042(6) 0.065(8) 0.008(6) -0.018(6) 0.004(5)
C11A_2 0.074(8) 0.048(6) 0.077(8) 0.008(6) -0.009(6) 0.015(5)
C12A_2 0.052(6) 0.046(5) 0.085(8) 0.012(5) -0.012(5) -0.004(5)
C13A_2 0.066(7) 0.067(7) 0.086(8) 0.015(6) -0.012(6) -0.013(5)
C14A_2 0.084(8) 0.077(7) 0.087(9) 0.030(7) 0.001(7) 0.004(7)
C15A_2 0.084(10) 0.070(8) 0.074(9) 0.017(6) -0.005(7) 0.004(7)
C16A_2 0.063(6) 0.069(6) 0.088(6) 0.006(5) -0.007(5) -0.023(5)
O11A_2 0.089(7) 0.075(7) 0.087(6) -0.002(5) -0.011(5) -0.030(6)
O12A_2 0.087(7) 0.068(6) 0.097(7) 0.009(5) -0.012(5) -0.001(5)
C10B_2 0.072(13) 0.047(10) 0.071(13) 0.000(9) -0.021(9) 0.001(9)
C11B_2 0.084(12) 0.063(9) 0.096(12) 0.003(9) -0.009(10) 0.013(9)
C12B_2 0.082(12) 0.065(10) 0.095(12) 0.004(9) -0.017(10) 0.010(9)
C13B_2 0.100(13) 0.069(9) 0.104(11) 0.010(8) -0.009(10) 0.012(9)
C14B_2 0.091(12) 0.060(9) 0.079(12) 0.006(8) -0.015(9) 0.003(8)
C15B_2 0.090(14) 0.068(10) 0.084(12) 0.006(9) -0.008(10) 0.010(10)
C16B_2 0.088(10) 0.073(8) 0.104(9) 0.003(7) -0.009(7) 0.009(7)
O11B_2 0.064(8) 0.056(7) 0.079(9) 0.015(6) -0.006(7) -0.001(6)
O12B_2 0.124(12) 0.116(11) 0.116(9) 0.026(8) 0.008(8) 0.006(9)
C1_3 0.087(6) 0.047(4) 0.045(4) 0.015(3) -0.013(4) -0.021(4)
F4_3 0.101(4) 0.043(2) 0.050(3) 0.001(2) -0.006(2) -0.028(2)
O361_3 0.074(4) 0.093(4) 0.048(3) 0.019(3) 0.012(3) 0.030(3)
C6_3 0.070(5) 0.040(3) 0.044(4) 0.011(3) -0.012(3) -0.017(3)
O362_3 0.079(4) 0.093(4) 0.031(3) 0.004(3) -0.008(3) 0.020(3)
C5_3 0.067(5) 0.047(4) 0.045(4) 0.014(3) -0.008(3) -0.010(3)
O261_3 0.055(3) 0.050(3) 0.099(5) 0.034(3) -0.022(3) -0.008(2)
C4_3 0.079(5) 0.038(3) 0.045(4) 0.003(3) -0.010(4) -0.016(3)
O262_3 0.041(3) 0.134(6) 0.257(12) 0.151(8) -0.018(5) -0.017(4)
C3_3 0.077(5) 0.041(4) 0.045(4) 0.012(3) -0.007(4) -0.021(3)
C10_3 0.086(6) 0.049(4) 0.046(4) 0.008(3) -0.009(4) -0.031(4)
C11_3 0.095(7) 0.046(4) 0.078(6) 0.005(4) -0.044(5) -0.017(4)
C12_3 0.077(6) 0.051(4) 0.076(6) 0.006(4) -0.031(5) -0.011(4)
C13_3 0.061(4) 0.056(4) 0.042(4) -0.004(3) -0.003(3) -0.014(4)
C14_3 0.053(4) 0.064(5) 0.053(4) -0.006(4) -0.012(3) -0.014(4)
C15_3 0.065(5) 0.049(4) 0.060(5) -0.005(4) -0.013(4) -0.004(3)
C16_3 0.051(4) 0.057(4) 0.038(4) -0.004(3) -0.005(3) -0.010(3)
C30_3 0.059(4) 0.042(3) 0.040(4) 0.006(3) -0.007(3) -0.007(3)
C31_3 0.091(7) 0.058(5) 0.051(5) -0.006(4) -0.015(4) 0.015(4)
C32_3 0.081(6) 0.049(4) 0.056(5) 0.001(4) -0.012(4) 0.015(4)
C33_3 0.057(4) 0.049(4) 0.034(3) 0.008(3) -0.002(3) 0.008(3)
C34_3 0.057(5) 0.065(5) 0.059(5) 0.017(4) 0.000(4) 0.010(4)
C35_3 0.071(5) 0.054(4) 0.057(5) 0.023(4) -0.005(4) 0.000(4)
C36_3 0.061(5) 0.057(4) 0.039(4) 0.010(3) -0.002(3) 0.004(4)
C20_3 0.073(5) 0.040(4) 0.043(4) 0.006(3) -0.003(3) -0.016(3)
C24A_3 0.065(12) 0.023(8) 0.026(9) 0.001(7) -0.009(8) 0.009(7)
C25A_3 0.049(10) 0.021(7) 0.027(9) -0.002(6) 0.008(7) -0.005(6)
C21A_3 0.039(9) 0.034(8) 0.028(8) 0.004(7) -0.007(7) -0.017(7)
C22A_3 0.040(9) 0.035(9) 0.033(9) 0.010(7) -0.008(7) -0.014(7)
C24B_3 0.063(7) 0.033(5) 0.060(8) 0.004(5) 0.022(5) -0.004(4)
C21B_3 0.073(8) 0.042(6) 0.064(8) 0.017(5) 0.017(6) 0.022(5)
C25B_3 0.068(8) 0.060(7) 0.050(7) -0.003(6) 0.026(6) -0.013(6)
C22B_3 0.060(7) 0.057(7) 0.050(6) 0.018(5) 0.019(5) -0.005(5)
C23_3 0.044(3) 0.049(4) 0.047(4) 0.021(3) 0.005(3) -0.005(3)
C26_3 0.042(3) 0.054(4) 0.047(4) 0.025(3) 0.004(3) -0.007(3)
C2_3 0.085(6) 0.046(4) 0.038(4) 0.013(3) -0.008(3) -0.018(4)
F6_3 0.103(4) 0.047(2) 0.050(3) 0.016(2) -0.010(2) -0.027(2)
O162_3 0.051(3) 0.077(4) 0.063(4) -0.023(3) -0.002(3) -0.009(3)
F2_3 0.111(4) 0.054(3) 0.038(2) 0.0068(19) -0.005(2) -0.016(3)
O161_3 0.048(3) 0.053(3) 0.074(4) -0.004(3) -0.001(3) -0.013(2)
O11_4 0.045(3) 0.108(5) 0.059(4) -0.013(3) -0.014(3) 0.015(3)
C1_4 0.033(3) 0.106(7) 0.046(4) 0.011(4) 0.003(3) -0.001(4)
O22_4 0.041(3) 0.104(5) 0.049(3) -0.001(3) 0.006(2) -0.006(3)
C2_4 0.059(5) 0.170(13) 0.046(5) -0.010(7) 0.000(4) -0.010(6)
C1A_5 0.093(13) 0.109(9) 0.068(10) -0.034(8) 0.010(9) -0.033(8)
O1A_5 0.115(5) 0.088(4) 0.039(3) -0.009(3) -0.007(3) -0.028(4)
N1A_5 0.18(2) 0.150(16) 0.088(12) -0.049(11) -0.012(12) -0.053(14)
C2A_5 0.30(5) 0.162(18) 0.15(3) -0.070(16) -0.05(3) -0.038(19)
C3A_5 0.24(4) 0.19(2) 0.15(3) -0.025(19) -0.05(3) -0.04(3)
C1B_5 0.110(10) 0.071(10) 0.049(7) 0.009(6) -0.005(6) -0.037(8)
O1B_5 0.115(5) 0.088(4) 0.039(3) -0.009(3) -0.007(3) -0.028(4)
N1B_5 0.132(12) 0.076(10) 0.052(7) -0.009(7) -0.014(7) -0.014(9)
C2B_5 0.142(14) 0.074(12) 0.062(11) -0.004(9) -0.025(10) -0.019(10)
C3B_5 0.20(2) 0.26(5) 0.095(18) -0.05(2) -0.020(15) 0.08(3)
C1_6 0.209(12) 0.117(7) 0.187(11) 0.026(7) -0.006(9) 0.050(7)
O1_6 0.099(5) 0.070(4) 0.161(7) 0.035(5) 0.021(5) 0.029(4)
N1_6 0.181(10) 0.115(7) 0.157(9) 0.022(6) -0.011(7) 0.044(7)
C2_6 0.28(2) 0.116(8) 0.228(19) 0.014(9) -0.014(16) 0.065(10)
C3_6 0.201(15) 0.127(11) 0.183(14) 0.016(10) -0.029(12) 0.042(10)
C1A_7 0.126(13) 0.076(9) 0.064(10) -0.007(8) -0.026(10) 0.050(10)
O1A_7 0.083(7) 0.032(4) 0.062(7) -0.009(5) -0.037(6) 0.017(4)
N1A_7 0.141(15) 0.070(8) 0.070(10) -0.014(8) -0.011(9) 0.049(9)
C2A_7 0.20(3) 0.125(17) 0.11(2) -0.023(16) -0.016(19) 0.07(2)
C3A_7 0.22(3) 0.20(3) 0.110(16) -0.056(19) -0.06(2) 0.09(3)
C1B_7 0.099(12) 0.114(12) 0.096(14) -0.013(11) -0.044(11) 0.028(10)
O1B_7 0.143(15) 0.128(12) 0.102(13) -0.005(10) -0.029(11) 0.059(11)
N1B_7 0.106(11) 0.097(10) 0.114(14) -0.017(9) -0.049(10) 0.021(8)
C2B_7 0.100(15) 0.100(11) 0.107(17) -0.019(11) -0.043(13) 0.029(10)
C3B_7 0.20(3) 0.126(16) 0.22(3) -0.045(18) -0.14(3) 0.047(16)
C1_8 0.29(2) 0.29(3) 0.129(13) 0.024(15) -0.083(14) -0.108(18)
O1_8 0.140(9) 0.312(19) 0.067(6) -0.038(9) -0.005(6) -0.002(11)
N1_8 0.46(3) 0.34(3) 0.133(14) -0.011(17) -0.106(17) -0.04(2)
C2_8 0.59(4) 0.38(5) 0.29(3) -0.09(4) -0.24(3) 0.04(4)
C3_8 0.49(4) 0.41(5) 0.16(2) 0.07(2) -0.06(2) 0.02(3)
C1_9 0.169(13) 0.184(16) 0.141(10) 0.043(10) 0.047(9) 0.079(12)
O1_9 0.080(4) 0.087(5) 0.091(6) 0.004(5) 0.001(4) 0.002(3)
N1_9 0.176(12) 0.115(9) 0.112(8) -0.001(7) 0.019(7) 0.062(8)
C2_9 0.35(3) 0.30(4) 0.161(13) 0.045(16) 0.073(15) 0.11(3)
C3_9 0.207(14) 0.29(3) 0.169(19) 0.01(2) 0.018(13) 0.106(16)
C1_10 0.151(12) 0.102(11) 0.073(8) 0.017(8) 0.011(8) -0.044(10)
O1_10 0.126(9) 0.110(9) 0.046(5) 0.029(6) -0.014(5) -0.037(7)
N1_10 0.170(14) 0.105(11) 0.073(8) 0.015(7) 0.016(7) -0.055(9)
C2_10 0.168(16) 0.22(3) 0.060(10) 0.022(13) 0.011(10) -0.025(15)
C3_10 0.23(2) 0.29(4) 0.15(2) 0.11(2) 0.048(17) 0.04(2)
C1_11 0.30(3) 0.26(3) 0.083(10) 0.014(11) 0.037(12) 0.19(3)
O1_11 0.106(9) 0.102(9) 0.059(6) 0.012(6) 0.019(6) 0.052(7)
N1_11 0.44(4) 0.35(3) 0.133(14) -0.035(16) 0.043(17) 0.14(3)
C2_11 0.41(7) 0.38(4) 0.124(18) -0.04(2) 0.02(2) 0.09(4)
C3_11 0.75(10) 0.37(4) 0.22(4) -0.06(2) 0.12(5) 0.05(4)
C1A_12 0.059(8) 0.085(8) 0.092(7) -0.014(6) -0.006(6) -0.015(6)
O1A_12 0.058(5) 0.089(7) 0.088(7) -0.013(6) 0.002(5) -0.020(5)
N1A_12 0.027(4) 0.114(8) 0.103(7) 0.010(6) 0.006(5) 0.000(5)
C2A_12 0.047(7) 0.088(10) 0.120(9) -0.006(8) 0.002(6) -0.013(7)
C3A_12 0.056(8) 0.111(8) 0.093(12) 0.002(8) -0.007(7) 0.001(6)
C1B_12 0.047(12) 0.076(12) 0.108(13) 0.015(10) 0.010(10) 0.007(10)
O1B_12 0.078(12) 0.069(10) 0.098(14) 0.007(9) -0.014(10) -0.022(9)
N1B_12 0.068(13) 0.109(13) 0.111(13) 0.017(10) 0.009(10) 0.010(11)
C2B_12 0.14(3) 0.120(17) 0.14(2) 0.033(16) -0.02(2) -0.012(17)
C3B_12 0.077(17) 0.108(14) 0.093(17) 0.008(12) 0.038(13) 0.002(12)

loop_
_atom_type_symbol
_atom_type_description
_atom_type_scat_dispersion_real
_atom_type_scat_dispersion_imag
_atom_type_scat_source
C C 0.0033 0.0016 'International Tables Vol C Tables 4.2.6.8 and 6.1.1.4'
O O 0.0106 0.0060 'International Tables Vol C Tables 4.2.6.8 and 6.1.1.4'
F F 0.0171 0.0103 'International Tables Vol C Tables 4.2.6.8 and 6.1.1.4'
Sr Sr -1.5307 3.2498 'International Tables Vol C Tables 4.2.6.8 and 6.1.1.4'
N N 0.0061 0.0033 'International Tables Vol C Tables 4.2.6.8 and 6.1.1.4'
H H 0.0000 0.0000 'International Tables Vol C Tables 4.2.6.8 and 6.1.1.4'

loop_
_geom_angle_atom_site_label_1
_geom_angle_atom_site_label_2
_geom_angle_atom_site_label_3
_geom_angle
_geom_angle_site_symmetry_1
_geom_angle_site_symmetry_3
_geom_angle_publ_flag
O362_2 Sr1 O161_1 125.9(2) . . ?
O362_2 Sr1 O262_1 160.5(2) . 1_565 ?
O161_1 Sr1 O262_1 71.99(19) . 1_565 ?
O362_2 Sr1 O1_8 85.0(4) . . ?
O161_1 Sr1 O1_8 75.0(4) . . ?
O262_1 Sr1 O1_8 93.6(4) 1_565 . ?
O362_2 Sr1 O12A_2 83.4(3) . 1_565 ?
O161_1 Sr1 O12A_2 128.9(3) . 1_565 ?
O262_1 Sr1 O12A_2 78.2(3) 1_565 1_565 ?
O1_8 Sr1 O12A_2 66.4(5) . 1_565 ?
O362_2 Sr1 O1_9 65.8(3) . . ?
O161_1 Sr1 O1_9 65.2(2) . . ?
O262_1 Sr1 O1_9 133.7(2) 1_565 . ?
O1_8 Sr1 O1_9 91.9(5) . . ?
O12A_2 Sr1 O1_9 144.1(3) 1_565 . ?
O362_2 Sr1 O11_4 74.9(2) . 1_566 ?
O161_1 Sr1 O11_4 113.2(2) . 1_566 ?
O262_1 Sr1 O11_4 106.9(2) 1_565 1_566 ?
O1_8 Sr1 O11_4 159.4(4) . 1_566 ?
O12A_2 Sr1 O11_4 114.7(3) 1_565 1_566 ?
O1_9 Sr1 O11_4 76.0(3) . 1_566 ?
O362_2 Sr1 O22_4 116.6(2) . 1_566 ?
O161_1 Sr1 O22_4 71.12(19) . 1_566 ?
O262_1 Sr1 O22_4 74.36(18) 1_565 1_566 ?
O1_8 Sr1 O22_4 146.1(4) . 1_566 ?
O12A_2 Sr1 O22_4 137.6(3) 1_565 1_566 ?
O1_9 Sr1 O22_4 75.8(3) . 1_566 ?
O11_4 Sr1 O22_4 47.26(16) 1_566 1_566 ?
O362_2 Sr1 O11B_2 60.3(4) . 1_565 ?
O161_1 Sr1 O11B_2 173.3(4) . 1_565 ?
O262_1 Sr1 O11B_2 101.5(4) 1_565 1_565 ?
O1_8 Sr1 O11B_2 104.2(6) . 1_565 ?
O12A_2 Sr1 O11B_2 46.3(5) 1_565 1_565 ?
O1_9 Sr1 O11B_2 121.5(4) . 1_565 ?
O11_4 Sr1 O11B_2 69.8(4) 1_566 1_565 ?
O22_4 Sr1 O11B_2 109.2(4) 1_566 1_565 ?
O362_2 Sr1 O11A_2 73.1(3) . 1_565 ?
O161_1 Sr1 O11A_2 161.0(3) . 1_565 ?
O262_1 Sr1 O11A_2 89.3(3) 1_565 1_565 ?
O1_8 Sr1 O11A_2 110.4(5) . 1_565 ?
O12A_2 Sr1 O11A_2 46.4(4) 1_565 1_565 ?
O1_9 Sr1 O11A_2 131.0(3) . 1_565 ?
O11_4 Sr1 O11A_2 68.3(3) 1_566 1_565 ?
O22_4 Sr1 O11A_2 101.2(3) 1_566 1_565 ?
O362_2 Sr1 C16A_2 78.6(3) . 1_565 ?
O161_1 Sr1 C16A_2 149.3(4) . 1_565 ?
O262_1 Sr1 C16A_2 81.9(3) 1_565 1_565 ?
O1_8 Sr1 C16A_2 91.1(6) . 1_565 ?
O12A_2 Sr1 C16A_2 25.6(4) 1_565 1_565 ?
O1_9 Sr1 C16A_2 143.9(3) . 1_565 ?
O11_4 Sr1 C16A_2 89.3(4) 1_566 1_565 ?
O22_4 Sr1 C16A_2 117.5(4) 1_566 1_565 ?
O11A_2 Sr1 C16A_2 21.0(4) 1_565 1_565 ?
O362_2 Sr1 C1_4 96.6(2) . 1_566 ?
O161_1 Sr1 C1_4 92.5(2) . 1_566 ?
O262_1 Sr1 C1_4 89.7(2) 1_565 1_566 ?
O1_8 Sr1 C1_4 165.3(5) . 1_566 ?
O12A_2 Sr1 C1_4 128.3(4) 1_565 1_566 ?
O1_9 Sr1 C1_4 75.7(3) . 1_566 ?
O11_4 Sr1 C1_4 23.90(18) 1_566 1_566 ?
O22_4 Sr1 C1_4 23.40(17) 1_566 1_566 ?
O11A_2 Sr1 C1_4 83.9(3) 1_565 1_566 ?
C16A_2 Sr1 C1_4 103.5(4) 1_565 1_566 ?
O12B_2 Sr2 O11_4 97.3(7) 1_554 . ?
O262_3 Sr2 O11_4 155.1(4) 3_455 . ?
O262_3 Sr2 O11B_2 125.2(6) 3_455 1_554 ?
O11_4 Sr2 O11B_2 79.6(5) . 1_554 ?
O262_3 Sr2 C16B_2 106.7(8) 3_455 1_554 ?
O11_4 Sr2 C16B_2 94.8(7) . 1_554 ?
O262_3 Sr2 O362_1 72.8(4) 3_455 2_654 ?
O11_4 Sr2 O362_1 87.4(3) . 2_654 ?
O12B_2 Sr2 O1_10 79.6(7) 1_554 3_455 ?
O262_3 Sr2 O1_10 76.7(4) 3_455 3_455 ?
O11_4 Sr2 O1_10 84.9(3) . 3_455 ?
O11B_2 Sr2 O1_10 130.4(6) 1_554 3_455 ?
C16B_2 Sr2 O1_10 108.2(9) 1_554 3_455 ?
O362_1 Sr2 O1_10 78.6(4) 2_654 3_455 ?
O262_3 Sr2 O361_2 70.0(2) 3_455 1_544 ?
O11_4 Sr2 O361_2 119.6(2) . 1_544 ?
O362_1 Sr2 O361_2 74.3(2) 2_654 1_544 ?
O1_10 Sr2 O361_2 141.8(3) 3_455 1_544 ?
O262_3 Sr2 O362_2 117.4(2) 3_455 1_544 ?
O11_4 Sr2 O362_2 74.6(2) . 1_544 ?
O362_1 Sr2 O362_2 85.7(2) 2_654 1_544 ?
O1_10 Sr2 O362_2 154.7(3) 3_455 1_544 ?
O361_2 Sr2 O362_2 47.55(18) 1_544 1_544 ?
O262_3 Sr2 O11A_2 131.1(5) 3_455 1_554 ?
O11_4 Sr2 O11A_2 72.6(4) . 1_554 ?
O362_1 Sr2 O11A_2 151.3(4) 2_654 1_554 ?
O1_10 Sr2 O11A_2 118.6(4) 3_455 1_554 ?
O361_2 Sr2 O11A_2 97.5(3) 1_544 1_554 ?
O362_2 Sr2 O11A_2 69.5(3) 1_544 1_554 ?
O262_3 Sr2 C36_2 93.6(2) 3_455 1_544 ?
O11_4 Sr2 C36_2 96.3(2) . 1_544 ?
O362_1 Sr2 C36_2 76.8(2) 2_654 1_544 ?
O1_10 Sr2 C36_2 155.3(4) 3_455 1_544 ?
O361_2 Sr2 C36_2 24.0(2) 1_544 1_544 ?
O362_2 Sr2 C36_2 23.8(2) 1_544 1_544 ?
O11A_2 Sr2 C36_2 84.9(3) 1_554 1_544 ?
O262_3 Sr2 Sr1 155.2(2) 3_455 1_544 ?
O11_4 Sr2 Sr1 44.01(15) . 1_544 ?
O362_1 Sr2 Sr1 104.6(2) 2_654 1_544 ?
O1_10 Sr2 Sr1 127.6(3) 3_455 1_544 ?
O361_2 Sr2 Sr1 85.42(12) 1_544 1_544 ?
O362_2 Sr2 Sr1 38.51(12) 1_544 1_544 ?
O11A_2 Sr2 Sr1 46.9(3) 1_554 1_544 ?
C36_2 Sr2 Sr1 62.16(16) 1_544 1_544 ?
O162_3 Sr3 O1A_7 94.4(3) 4_655 . ?
O162_3 Sr3 O361_3 84.4(2) 4_655 . ?
O1A_7 Sr3 O361_3 97.7(4) . . ?
O162_3 Sr3 O361_2 170.0(2) 4_655 2_664 ?
O361_3 Sr3 O361_2 87.0(2) . 2_664 ?
O162_3 Sr3 O361_1 73.8(3) 4_655 . ?
O1A_7 Sr3 O361_1 82.8(4) . . ?
O361_3 Sr3 O361_1 158.2(3) . . ?
O361_2 Sr3 O361_1 114.9(3) 2_664 . ?
O162_3 Sr3 O262_3 109.3(2) 4_655 4_645 ?
O361_3 Sr3 O262_3 116.4(3) . 4_645 ?
O361_2 Sr3 O262_3 70.4(2) 2_664 4_645 ?
O361_1 Sr3 O262_3 73.4(4) . 4_645 ?
O162_3 Sr3 O261_3 69.6(2) 4_655 4_645 ?
O361_3 Sr3 O261_3 87.7(2) . 4_645 ?
O361_2 Sr3 O261_3 105.1(2) 2_664 4_645 ?
O361_1 Sr3 O261_3 86.0(3) . 4_645 ?
O262_3 Sr3 O261_3 47.31(18) 4_645 4_645 ?
O162_3 Sr3 C26_3 87.6(2) 4_655 4_645 ?
O361_3 Sr3 C26_3 105.0(2) . 4_645 ?
O361_2 Sr3 C26_3 89.84(18) 2_664 4_645 ?
O361_1 Sr3 C26_3 76.0(3) . 4_645 ?
O262_3 Sr3 C26_3 24.04(19) 4_645 4_645 ?
O261_3 Sr3 C26_3 23.64(17) 4_645 4_645 ?
O162_3 Sr3 O362_1 121.0(3) 4_655 . ?
O1A_7 Sr3 O362_1 77.8(4) . . ?
O361_3 Sr3 O362_1 154.3(3) . . ?
O361_2 Sr3 O362_1 68.1(3) 2_664 . ?
O361_1 Sr3 O362_1 47.3(3) . . ?
O262_3 Sr3 O362_1 61.9(3) 4_645 . ?
O261_3 Sr3 O362_1 104.1(2) 4_645 . ?
C26_3 Sr3 O362_1 81.7(2) 4_645 . ?
O162_3 Sr3 C36_1 97.2(3) 4_655 . ?
O1A_7 Sr3 C36_1 77.7(4) . . ?
O361_3 Sr3 C36_1 175.2(3) . . ?
O361_2 Sr3 C36_1 91.8(3) 2_664 . ?
O361_1 Sr3 C36_1 23.6(4) . . ?
O262_3 Sr3 C36_1 67.4(4) 4_645 . ?
O261_3 Sr3 C36_1 97.0(3) 4_645 . ?
C26_3 Sr3 C36_1 79.6(3) 4_645 . ?
O362_1 Sr3 C36_1 23.8(3) . . ?
O162_3 Sr3 Sr2 141.96(16) 4_655 2_655 ?
O361_3 Sr3 Sr2 121.70(19) . 2_655 ?
O361_2 Sr3 Sr2 41.89(12) 2_664 2_655 ?
O361_1 Sr3 Sr2 78.3(2) . 2_655 ?
O262_3 Sr3 Sr2 36.56(13) 4_645 2_655 ?
O261_3 Sr3 Sr2 83.24(12) 4_645 2_655 ?
C26_3 Sr3 Sr2 60.53(13) 4_645 2_655 ?
O362_1 Sr3 Sr2 40.2(2) . 2_655 ?
C36_1 Sr3 Sr2 59.2(3) . 2_655 ?
O162_3 Sr3 Sr4 39.91(13) 4_655 . ?
O1A_7 Sr3 Sr4 131.0(3) . . ?
O361_3 Sr3 Sr4 67.88(14) . . ?
O361_2 Sr3 Sr4 131.40(15) 2_664 . ?
O361_1 Sr3 Sr4 95.2(3) . . ?
O262_3 Sr3 Sr4 84.20(13) 4_645 . ?
O261_3 Sr3 Sr4 36.98(12) 4_645 . ?
C26_3 Sr3 Sr4 60.24(13) 4_645 . ?
O362_1 Sr3 Sr4 133.62(16) . . ?
C36_1 Sr3 Sr4 116.1(3) . . ?
Sr2 Sr3 Sr4 120.18(2) 2_655 . ?
O362_3 Sr4 O1_6 94.4(3) . . ?
O362_3 Sr4 O261_3 79.4(2) . 4_645 ?
O1_6 Sr4 O261_3 92.0(2) . 4_645 ?
O362_3 Sr4 O162_1 83.9(2) . 4_644 ?
O1_6 Sr4 O162_1 89.1(2) . 4_644 ?
O261_3 Sr4 O162_1 163.4(2) 4_645 4_644 ?
O362_3 Sr4 O261_2 159.5(2) . 3 ?
O1_6 Sr4 O261_2 86.2(3) . 3 ?
O261_3 Sr4 O261_2 80.1(2) 4_645 3 ?
O162_1 Sr4 O261_2 116.53(19) 4_644 3 ?
O362_3 Sr4 O161_3 104.6(2) . 4_655 ?
O1_6 Sr4 O161_3 148.1(2) . 4_655 ?
O261_3 Sr4 O161_3 116.26(18) 4_645 4_655 ?
O162_1 Sr4 O161_3 68.17(17) 4_644 4_655 ?
O261_2 Sr4 O161_3 84.6(3) 3 4_655 ?
O362_3 Sr4 O162_3 88.3(2) . 4_655 ?
O1_6 Sr4 O162_3 159.8(2) . 4_655 ?
O261_3 Sr4 O162_3 68.75(19) 4_645 4_655 ?
O162_1 Sr4 O162_3 111.11(18) 4_644 4_655 ?
O261_2 Sr4 O162_3 84.4(3) 3 4_655 ?
O161_3 Sr4 O162_3 48.30(16) 4_655 4_655 ?
O362_3 Sr4 O262_2 153.05(19) . 3 ?
O1_6 Sr4 O262_2 83.5(3) . 3 ?
O261_3 Sr4 O262_2 127.42(19) 4_645 3 ?
O162_1 Sr4 O262_2 69.21(16) 4_644 3 ?
O261_2 Sr4 O262_2 47.36(17) 3 3 ?
O161_3 Sr4 O262_2 67.87(17) 4_655 3 ?
O162_3 Sr4 O262_2 102.89(18) 4_655 3 ?
O362_3 Sr4 C16_3 99.7(2) . 4_655 ?
O1_6 Sr4 C16_3 165.8(3) . 4_655 ?
O261_3 Sr4 C16_3 92.0(2) 4_645 4_655 ?
O162_1 Sr4 C16_3 90.90(19) 4_644 4_655 ?
O261_2 Sr4 C16_3 81.1(3) 3 4_655 ?
O161_3 Sr4 C16_3 24.29(18) 4_655 4_655 ?
O162_3 Sr4 C16_3 24.32(18) 4_655 4_655 ?
O262_2 Sr4 C16_3 83.22(19) 3 4_655 ?
O362_3 Sr4 C26_2 177.3(2) . 3 ?
O1_6 Sr4 C26_2 84.1(3) . 3 ?
O261_3 Sr4 C26_2 102.9(2) 4_645 3 ?
O162_1 Sr4 C26_2 93.7(2) 4_644 3 ?
O261_2 Sr4 C26_2 22.8(2) 3 3 ?
O161_3 Sr4 C26_2 75.7(2) 4_655 3 ?
O162_3 Sr4 C26_2 93.9(2) 4_655 3 ?
O262_2 Sr4 C26_2 24.53(18) 3 3 ?
C16_3 Sr4 C26_2 81.7(2) 4_655 3 ?
O362_3 Sr4 Sr5 118.59(17) . 4_655 ?
O1_6 Sr4 Sr5 109.3(2) . 4_655 ?
O261_3 Sr4 Sr5 149.65(17) 4_645 4_655 ?
O162_1 Sr4 Sr5 42.90(12) 4_644 4_655 ?
O261_2 Sr4 Sr5 80.09(19) 3 4_655 ?
O161_3 Sr4 Sr5 38.90(11) 4_655 4_655 ?
O162_3 Sr4 Sr5 86.62(13) 4_655 4_655 ?
O262_2 Sr4 Sr5 39.68(11) 3 4_655 ?
C16_3 Sr4 Sr5 62.30(15) 4_655 4_655 ?
C26_2 Sr4 Sr5 59.96(17) 3 4_655 ?
O362_3 Sr4 Sr3 65.95(15) . . ?
O1_6 Sr4 Sr3 128.7(2) . . ?
O261_3 Sr4 Sr3 39.84(12) 4_645 . ?
O162_1 Sr4 Sr3 131.25(13) 4_644 . ?
O261_2 Sr4 Sr3 97.85(15) 3 . ?
O161_3 Sr4 Sr3 82.90(11) 4_655 . ?
O162_3 Sr4 Sr3 36.02(13) 4_655 . ?
O262_2 Sr4 Sr3 134.57(12) 3 . ?
C16_3 Sr4 Sr3 59.98(14) 4_655 . ?
C26_2 Sr4 Sr3 116.77(16) 3 . ?
Sr5 Sr4 Sr3 121.79(2) 4_655 . ?
O22_4 Sr5 O161_3 169.0(2) . . ?
O22_4 Sr5 O262_2 99.5(2) . 2_654 ?
O161_3 Sr5 O262_2 76.95(18) . 2_654 ?
O22_4 Sr5 O1A_5 84.9(2) . . ?
O161_3 Sr5 O1A_5 84.4(2) . . ?
O262_2 Sr5 O1A_5 84.2(2) 2_654 . ?
O22_4 Sr5 O1B_5 84.9(2) . . ?
O161_3 Sr5 O1B_5 84.4(2) . . ?
O262_2 Sr5 O1B_5 84.2(2) 2_654 . ?
O22_4 Sr5 O261_1 97.6(2) . 1_554 ?
O161_3 Sr5 O261_1 83.4(2) . 1_554 ?
O262_2 Sr5 O261_1 157.06(19) 2_654 1_554 ?
O1A_5 Sr5 O261_1 82.2(2) . 1_554 ?
O22_4 Sr5 O162_1 120.70(19) . 1_544 ?
O161_3 Sr5 O162_1 68.55(18) . 1_544 ?
O262_2 Sr5 O162_1 72.72(18) 2_654 1_544 ?
O1A_5 Sr5 O162_1 147.5(2) . 1_544 ?
O261_1 Sr5 O162_1 111.0(2) 1_554 1_544 ?
O22_4 Sr5 O161_1 72.3(2) . 1_544 ?
O161_3 Sr5 O161_1 117.3(2) . 1_544 ?
O262_2 Sr5 O161_1 84.53(18) 2_654 1_544 ?
O1A_5 Sr5 O161_1 152.4(2) . 1_544 ?
O261_1 Sr5 O161_1 115.38(19) 1_554 1_544 ?
O162_1 Sr5 O161_1 48.71(17) 1_544 1_544 ?
O22_4 Sr5 O262_1 76.5(2) . 1_554 ?
O161_3 Sr5 O262_1 111.69(19) . 1_554 ?
O262_2 Sr5 O262_1 150.75(18) 2_654 1_554 ?
O1A_5 Sr5 O262_1 123.6(2) . 1_554 ?
O261_1 Sr5 O262_1 49.37(17) 1_554 1_554 ?
O162_1 Sr5 O262_1 84.36(17) 1_544 1_554 ?
O161_1 Sr5 O262_1 66.54(17) 1_544 1_554 ?
O22_4 Sr5 C26_1 90.4(2) . 1_554 ?
O161_3 Sr5 C26_1 94.8(2) . 1_554 ?
O262_2 Sr5 C26_1 167.0(2) 2_654 1_554 ?
O1A_5 Sr5 C26_1 105.3(2) . 1_554 ?
O261_1 Sr5 C26_1 24.92(19) 1_554 1_554 ?
O162_1 Sr5 C26_1 95.0(2) 1_544 1_554 ?
O161_1 Sr5 C26_1 90.5(2) 1_544 1_554 ?
O262_1 Sr5 C26_1 25.03(18) 1_554 1_554 ?
O22_4 Sr5 C16_1 96.4(2) . 1_544 ?
O161_3 Sr5 C16_1 92.8(2) . 1_544 ?
O262_2 Sr5 C16_1 75.5(2) 2_654 1_544 ?
O1A_5 Sr5 C16_1 159.6(2) . 1_544 ?
O261_1 Sr5 C16_1 117.6(2) 1_554 1_544 ?
O162_1 Sr5 C16_1 24.3(2) 1_544 1_544 ?
O161_1 Sr5 C16_1 24.6(2) 1_544 1_544 ?
O262_1 Sr5 C16_1 76.18(19) 1_554 1_544 ?
C26_1 Sr5 C16_1 95.1(2) 1_554 1_544 ?
O22_4 Sr5 Sr1 45.59(14) . 1_544 ?
O161_3 Sr5 Sr1 145.29(15) . 1_544 ?
O262_2 Sr5 Sr1 115.80(13) 2_654 1_544 ?
O1A_5 Sr5 Sr1 127.27(19) . 1_544 ?
O261_1 Sr5 Sr1 87.13(13) 1_554 1_544 ?
O162_1 Sr5 Sr1 84.09(11) 1_544 1_544 ?
O161_1 Sr5 Sr1 40.16(12) 1_544 1_544 ?
O262_1 Sr5 Sr1 42.02(11) 1_554 1_544 ?
C26_1 Sr5 Sr1 65.76(14) 1_554 1_544 ?
C16_1 Sr5 Sr1 62.58(15) 1_544 1_544 ?
C16_1 O161_1 Sr1 149.6(6) . . ?
C16_1 O161_1 Sr5 93.7(5) . 1_566 ?
Sr1 O161_1 Sr5 95.43(17) . 1_566 ?
F6_1 C6_1 C5_1 119.2(7) . . ?
F6_1 C6_1 C1_1 116.2(7) . . ?
C5_1 C6_1 C1_1 124.4(8) . . ?
C16_1 O162_1 Sr4 133.8(5) . 4_655 ?
C16_1 O162_1 Sr5 94.7(5) . 1_566 ?
Sr4 O162_1 Sr5 97.32(17) 4_655 1_566 ?
C2_1 C1_1 C6_1 114.7(7) . . ?
C2_1 C1_1 C10_1 120.5(8) . . ?
C6_1 C1_1 C10_1 124.6(7) . . ?
C26_1 O261_1 Sr5 96.6(5) . 1_556 ?
F2_1 C2_1 C1_1 117.4(7) . . ?
F2_1 C2_1 C3_1 117.4(7) . . ?
C1_1 C2_1 C3_1 125.3(8) . . ?
C26_1 O262_1 Sr1 157.9(6) . 1_545 ?
C26_1 O262_1 Sr5 88.4(4) . 1_556 ?
Sr1 O262_1 Sr5 92.88(18) 1_545 1_556 ?
C4_1 C3_1 C2_1 115.3(7) . . ?
C4_1 C3_1 C20_1 124.3(7) . . ?
C2_1 C3_1 C20_1 120.3(8) . . ?
C36_1 O361_1 Sr3 105.5(9) . . ?
F4_1 C4_1 C3_1 117.4(7) . . ?
F4_1 C4_1 C5_1 117.5(8) . . ?
C3_1 C4_1 C5_1 125.1(7) . . ?
C36_1 O362_1 Sr2 135.1(9) . 2_655 ?
C36_1 O362_1 Sr3 81.1(7) . . ?
Sr2 O362_1 Sr3 88.6(2) 2_655 . ?
C12_1 C11_1 C10_1 120.1(8) . . ?
C11_1 C12_1 C13_1 120.7(8) . . ?
C14_1 C13_1 C12_1 118.8(7) . . ?
C14_1 C13_1 C16_1 120.4(7) . . ?
C12_1 C13_1 C16_1 120.7(8) . . ?
C15_1 C14_1 C13_1 120.8(7) . . ?
C14_1 C15_1 C10_1 120.2(8) . . ?
O162_1 C16_1 O161_1 122.0(7) . . ?
O162_1 C16_1 C13_1 120.3(7) . . ?
O161_1 C16_1 C13_1 117.6(7) . . ?
O162_1 C16_1 Sr5 60.9(4) . 1_566 ?
O161_1 C16_1 Sr5 61.7(4) . 1_566 ?
C13_1 C16_1 Sr5 169.0(5) . 1_566 ?
C21_1 C20_1 C25_1 118.9(8) . . ?
C21_1 C20_1 C3_1 122.2(8) . . ?
C25_1 C20_1 C3_1 118.8(8) . . ?
C20_1 C21_1 C22_1 122.3(8) . . ?
C23_1 C22_1 C21_1 119.3(7) . . ?
C22_1 C23_1 C24_1 119.4(7) . . ?
C22_1 C23_1 C26_1 121.8(6) . . ?
C24_1 C23_1 C26_1 118.8(7) . . ?
C23_1 C24_1 C25_1 120.0(8) . . ?
C20_1 C25_1 C24_1 120.0(7) . . ?
O262_1 C26_1 O261_1 122.7(7) . . ?
O262_1 C26_1 C23_1 119.1(7) . . ?
O261_1 C26_1 C23_1 118.2(6) . . ?
O262_1 C26_1 Sr5 66.6(4) . 1_556 ?
O261_1 C26_1 Sr5 58.5(4) . 1_556 ?
C23_1 C26_1 Sr5 163.3(5) . 1_556 ?
C31_1 C30_1 C35_1 118.7(9) . . ?
C31_1 C30_1 C5_1 121.4(7) . . ?
C35_1 C30_1 C5_1 119.9(9) . . ?
C30_1 C31_1 C32_1 120.7(8) . . ?
C33_1 C32_1 C31_1 120.4(9) . . ?
C32_1 C33_1 C36_1 123.9(10) . . ?
C32_1 C33_1 C34_1 116.1(10) . . ?
C36_1 C33_1 C34_1 116.9(10) . . ?
C35_1 C34_1 C33_1 121.3(10) . . ?
C34_1 C35_1 C30_1 122.1(11) . . ?
O362_1 C36_1 O361_1 125.5(12) . . ?
O362_1 C36_1 C33_1 114.2(12) . . ?
O361_1 C36_1 C33_1 120.3(14) . . ?
O362_1 C36_1 Sr3 75.1(7) . . ?
O361_1 C36_1 Sr3 50.9(7) . . ?
C33_1 C36_1 Sr3 168.5(9) . . ?
C6_1 C5_1 C4_1 115.1(8) . . ?
C6_1 C5_1 C30_1 122.2(8) . . ?
C4_1 C5_1 C30_1 122.4(7) . . ?
C15_1 C10_1 C11_1 119.1(7) . . ?
C15_1 C10_1 C1_1 120.9(7) . . ?
C11_1 C10_1 C1_1 119.9(7) . . ?
C24_2 C25_2 C20_2 119.9(7) . . ?
O261_2 C26_2 O262_2 123.0(8) . . ?
O261_2 C26_2 C23_2 119.2(7) . . ?
O262_2 C26_2 C23_2 117.8(7) . . ?
O261_2 C26_2 Sr4 54.1(4) . 3_455 ?
O262_2 C26_2 Sr4 68.9(4) . 3_455 ?
C23_2 C26_2 Sr4 173.2(6) . 3_455 ?
C31_2 C30_2 C35_2 117.1(6) . . ?
C31_2 C30_2 C5_2 122.2(6) . . ?
C35_2 C30_2 C5_2 120.6(6) . . ?
C30_2 C31_2 C32_2 123.3(7) . . ?
C31_2 C32_2 C33_2 118.6(7) . . ?
C34_2 C33_2 C32_2 120.8(7) . . ?
C34_2 C33_2 C36_2 120.3(8) . . ?
C32_2 C33_2 C36_2 118.9(7) . . ?
C33_2 C34_2 C35_2 119.2(8) . . ?
C34_2 C35_2 C30_2 120.9(7) . . ?
O362_2 C36_2 O361_2 124.8(8) . . ?
O362_2 C36_2 C33_2 118.5(8) . . ?
O361_2 C36_2 C33_2 116.5(8) . . ?
O362_2 C36_2 Sr2 63.8(4) . 1_566 ?
O361_2 C36_2 Sr2 61.9(4) . 1_566 ?
C33_2 C36_2 Sr2 164.9(6) . 1_566 ?
C2_2 C3_2 C4_2 115.5(7) . . ?
C2_2 C3_2 C20_2 122.0(6) . . ?
C4_2 C3_2 C20_2 122.5(7) . . ?
C36_2 O361_2 Sr3 137.1(6) . 2_665 ?
C36_2 O361_2 Sr2 94.1(5) . 1_566 ?
Sr3 O361_2 Sr2 99.69(17) 2_665 1_566 ?
F4_2 C4_2 C5_2 117.2(6) . . ?
F4_2 C4_2 C3_2 118.7(6) . . ?
C5_2 C4_2 C3_2 124.1(7) . . ?
C36_2 O362_2 Sr1 168.2(6) . . ?
C36_2 O362_2 Sr2 92.4(5) . 1_566 ?
Sr1 O362_2 Sr2 97.27(18) . 1_566 ?
C6_2 C5_2 C4_2 114.7(7) . . ?
C6_2 C5_2 C30_2 122.6(6) . . ?
C4_2 C5_2 C30_2 122.7(7) . . ?
F6_2 C6_2 C5_2 117.1(6) . . ?
F6_2 C6_2 C1_2 116.6(7) . . ?
C5_2 C6_2 C1_2 126.2(7) . . ?
C3_2 C2_2 F2_2 117.7(7) . . ?
C3_2 C2_2 C1_2 126.5(7) . . ?
F2_2 C2_2 C1_2 115.7(7) . . ?
C26_2 O262_2 Sr5 138.9(6) . 2_655 ?
C26_2 O262_2 Sr4 86.6(5) . 3_455 ?
Sr5 O262_2 Sr4 93.14(16) 2_655 3_455 ?
C26_2 O261_2 Sr4 103.1(5) . 3_455 ?
C2_2 C1_2 C6_2 112.9(7) . . ?
C2_2 C1_2 C10A_2 120.7(10) . . ?
C6_2 C1_2 C10A_2 125.9(10) . . ?
C2_2 C1_2 C10B_2 131.2(14) . . ?
C6_2 C1_2 C10B_2 115.0(14) . . ?
C21_2 C20_2 C25_2 118.9(7) . . ?
C21_2 C20_2 C3_2 122.4(7) . . ?
C25_2 C20_2 C3_2 118.6(7) . . ?
C20_2 C21_2 C22_2 121.1(8) . . ?
C21_2 C22_2 C23_2 120.8(7) . . ?
C22_2 C23_2 C24_2 118.2(8) . . ?
C22_2 C23_2 C26_2 121.3(7) . . ?
C24_2 C23_2 C26_2 120.4(7) . . ?
C25_2 C24_2 C23_2 121.0(8) . . ?
C15A_2 C10A_2 C11A_2 119.8(17) . . ?
C15A_2 C10A_2 C1_2 122.1(17) . . ?
C11A_2 C10A_2 C1_2 118.0(15) . . ?
C12A_2 C11A_2 C10A_2 117.0(17) . . ?
C13A_2 C12A_2 C11A_2 120.7(17) . . ?
C14A_2 C13A_2 C12A_2 119.3(16) . . ?
C14A_2 C13A_2 C16A_2 123.0(18) . . ?
C12A_2 C13A_2 C16A_2 117.4(18) . . ?
C13A_2 C14A_2 C15A_2 122.0(19) . . ?
C10A_2 C15A_2 C14A_2 121(2) . . ?
O11A_2 C16A_2 O12A_2 126.9(16) . . ?
O11A_2 C16A_2 C13A_2 117.5(19) . . ?
O12A_2 C16A_2 C13A_2 115.5(16) . . ?
O11A_2 C16A_2 Sr1 70.3(11) . 1_545 ?
O12A_2 C16A_2 Sr1 57.3(8) . 1_545 ?
C13A_2 C16A_2 Sr1 170.3(12) . 1_545 ?
C16A_2 O11A_2 Sr2 144.0(13) . 1_556 ?
C16A_2 O11A_2 Sr1 88.7(12) . 1_545 ?
Sr2 O11A_2 Sr1 86.9(4) 1_556 1_545 ?
C16A_2 O12A_2 Sr1 97.2(10) . 1_545 ?
C11B_2 C10B_2 C15B_2 121(4) . . ?
C11B_2 C10B_2 C1_2 114(3) . . ?
C15B_2 C10B_2 C1_2 125(3) . . ?
C10B_2 C11B_2 C12B_2 125(4) . . ?
C13B_2 C12B_2 C11B_2 114(3) . . ?
C14B_2 C13B_2 C12B_2 118(3) . . ?
C14B_2 C13B_2 C16B_2 110(3) . . ?
C12B_2 C13B_2 C16B_2 132(3) . . ?
C15B_2 C14B_2 C13B_2 127(3) . . ?
C14B_2 C15B_2 C10B_2 115(3) . . ?
O12B_2 C16B_2 O11B_2 133(3) . . ?
O12B_2 C16B_2 C13B_2 119(3) . . ?
O11B_2 C16B_2 C13B_2 105(2) . . ?
Sr2 O11B_2 Sr1 94.0(6) 1_556 1_545 ?
C6_3 C1_3 C2_3 115.7(7) . . ?
C6_3 C1_3 C10_3 122.6(7) . . ?
C2_3 C1_3 C10_3 121.7(7) . . ?
C36_3 O361_3 Sr3 133.6(5) . . ?
F6_3 C6_3 C1_3 118.0(6) . . ?
F6_3 C6_3 C5_3 117.2(7) . . ?
C1_3 C6_3 C5_3 124.8(7) . . ?
C36_3 O362_3 Sr4 139.8(6) . . ?
C4_3 C5_3 C6_3 114.2(7) . . ?
C4_3 C5_3 C30_3 123.1(7) . . ?
C6_3 C5_3 C30_3 122.6(6) . . ?
C26_3 O261_3 Sr4 158.9(5) . 4_654 ?
C26_3 O261_3 Sr3 93.8(4) . 4_654 ?
Sr4 O261_3 Sr3 103.18(18) 4_654 4_654 ?
F4_3 C4_3 C5_3 117.2(7) . . ?
F4_3 C4_3 C3_3 117.8(6) . . ?
C5_3 C4_3 C3_3 124.8(7) . . ?
C26_3 O262_3 Sr2 160.0(7) . 3 ?
C26_3 O262_3 Sr3 95.5(5) . 4_654 ?
Sr2 O262_3 Sr3 103.8(2) 3 4_654 ?
C2_3 C3_3 C4_3 114.9(6) . . ?
C2_3 C3_3 C20_3 122.7(7) . . ?
C4_3 C3_3 C20_3 122.4(7) . . ?
C15_3 C10_3 C11_3 119.0(7) . . ?
C15_3 C10_3 C1_3 120.9(9) . . ?
C11_3 C10_3 C1_3 119.9(8) . . ?
C12_3 C11_3 C10_3 119.5(8) . . ?
C11_3 C12_3 C13_3 121.4(9) . . ?
C14_3 C13_3 C12_3 119.8(8) . . ?
C14_3 C13_3 C16_3 120.5(7) . . ?
C12_3 C13_3 C16_3 119.7(8) . . ?
C13_3 C14_3 C15_3 121.0(7) . . ?
C14_3 C15_3 C10_3 119.2(8) . . ?
O161_3 C16_3 O162_3 122.4(7) . . ?
O161_3 C16_3 C13_3 118.6(7) . . ?
O162_3 C16_3 C13_3 119.1(6) . . ?
O161_3 C16_3 Sr4 61.5(4) . 4_644 ?
O162_3 C16_3 Sr4 62.2(4) . 4_644 ?
C13_3 C16_3 Sr4 168.8(5) . 4_644 ?
C31_3 C30_3 C35_3 118.6(8) . . ?
C31_3 C30_3 C5_3 119.6(7) . . ?
C35_3 C30_3 C5_3 121.7(7) . . ?
C30_3 C31_3 C32_3 119.1(8) . . ?
C33_3 C32_3 C31_3 121.3(8) . . ?
C32_3 C33_3 C34_3 121.0(8) . . ?
C32_3 C33_3 C36_3 119.7(7) . . ?
C34_3 C33_3 C36_3 119.3(7) . . ?
C35_3 C34_3 C33_3 119.4(8) . . ?
C34_3 C35_3 C30_3 120.5(7) . . ?
O362_3 C36_3 O361_3 124.8(8) . . ?
O362_3 C36_3 C33_3 117.4(7) . . ?
O361_3 C36_3 C33_3 117.8(7) . . ?
C25A_3 C20_3 C21A_3 114.4(11) . . ?
C25B_3 C20_3 C21B_3 120.0(8) . . ?
C25B_3 C20_3 C3_3 121.9(9) . . ?
C25A_3 C20_3 C3_3 120.5(9) . . ?
C21A_3 C20_3 C3_3 122.3(9) . . ?
C21B_3 C20_3 C3_3 117.8(8) . . ?
C23_3 C24A_3 C25A_3 122.2(16) . . ?
C20_3 C25A_3 C24A_3 120.8(16) . . ?
C22A_3 C21A_3 C20_3 120.3(14) . . ?
C21A_3 C22A_3 C23_3 119.5(14) . . ?
C23_3 C24B_3 C25B_3 121.0(11) . . ?
C22B_3 C21B_3 C20_3 117.2(9) . . ?
C20_3 C25B_3 C24B_3 124.4(10) . . ?
C21B_3 C22B_3 C23_3 118.5(9) . . ?
C24B_3 C23_3 C22B_3 118.6(8) . . ?
C24A_3 C23_3 C22A_3 116.8(11) . . ?
C24A_3 C23_3 C26_3 121.8(9) . . ?
C24B_3 C23_3 C26_3 122.3(8) . . ?
C22B_3 C23_3 C26_3 119.1(7) . . ?
C22A_3 C23_3 C26_3 117.8(9) . . ?
O261_3 C26_3 O262_3 121.5(6) . . ?
O261_3 C26_3 C23_3 119.1(6) . . ?
O262_3 C26_3 C23_3 119.3(6) . . ?
O261_3 C26_3 Sr3 62.5(4) . 4_654 ?
O262_3 C26_3 Sr3 60.4(4) . 4_654 ?
C23_3 C26_3 Sr3 170.2(6) . 4_654 ?
C3_3 C2_3 F2_3 117.2(6) . . ?
C3_3 C2_3 C1_3 125.6(8) . . ?
F2_3 C2_3 C1_3 117.2(7) . . ?
C16_3 O162_3 Sr3 158.7(5) . 4_644 ?
C16_3 O162_3 Sr4 93.5(4) . 4_644 ?
Sr3 O162_3 Sr4 104.1(2) 4_644 4_644 ?
C16_3 O161_3 Sr5 157.3(6) . . ?
C16_3 O161_3 Sr4 94.3(5) . 4_644 ?
Sr5 O161_3 Sr4 98.56(17) . 4_644 ?
C1_4 O11_4 Sr2 164.6(6) . . ?
C1_4 O11_4 Sr1 96.7(5) . 1_544 ?
Sr2 O11_4 Sr1 97.4(2) . 1_544 ?
O22_4 C1_4 O11_4 118.8(9) . . ?
O22_4 C1_4 C2_4 120.5(8) . . ?
O11_4 C1_4 C2_4 120.6(8) . . ?
O22_4 C1_4 Sr1 59.6(5) . 1_544 ?
O11_4 C1_4 Sr1 59.4(5) . 1_544 ?
C2_4 C1_4 Sr1 179.4(10) . 1_544 ?
C1_4 O22_4 Sr5 161.3(7) . . ?
C1_4 O22_4 Sr1 97.0(5) . 1_544 ?
Sr5 O22_4 Sr1 94.53(19) . 1_544 ?
O1A_5 C1A_5 N1A_5 127(2) . . ?
C1A_5 O1A_5 Sr5 132.0(11) . . ?
C1A_5 N1A_5 C3A_5 119(2) . . ?
C1A_5 N1A_5 C2A_5 124(2) . . ?
C3A_5 N1A_5 C2A_5 116(2) . . ?
O1B_5 C1B_5 N1B_5 137(2) . . ?
C1B_5 O1B_5 Sr5 129.5(11) . . ?
C1B_5 N1B_5 C2B_5 130.5(18) . . ?
C1B_5 N1B_5 C3B_5 111.5(19) . . ?
C2B_5 N1B_5 C3B_5 117.2(19) . . ?
O1_6 C1_6 N1_6 121.9(16) . . ?
C1_6 O1_6 Sr4 169.5(12) . . ?
C1_6 N1_6 C2_6 127.1(17) . . ?
C1_6 N1_6 C3_6 113.0(14) . . ?
C2_6 N1_6 C3_6 118.3(16) . . ?
O1A_7 C1A_7 N1A_7 133.3(18) . . ?
C1A_7 O1A_7 Sr3 156.8(13) . . ?
C1A_7 N1A_7 C3A_7 116.1(17) . . ?
C1A_7 N1A_7 C2A_7 132.1(19) . . ?
C3A_7 N1A_7 C2A_7 111.6(19) . . ?
O1B_7 C1B_7 N1B_7 130(2) . . ?
C1B_7 N1B_7 C3B_7 120.1(17) . . ?
C1B_7 N1B_7 C2B_7 126.8(16) . . ?
C3B_7 N1B_7 C2B_7 113.1(16) . . ?
O1_8 C1_8 N1_8 130(2) . . ?
C1_8 O1_8 Sr1 131.1(17) . . ?
C1_8 N1_8 C2_8 126(3) . . ?
C1_8 N1_8 C3_8 112(2) . . ?
C2_8 N1_8 C3_8 122(3) . . ?
O1_9 C1_9 N1_9 125.0(15) . . ?
C1_9 O1_9 Sr1 126.7(11) . . ?
C1_9 N1_9 C2_9 122.0(16) . . ?
C1_9 N1_9 C3_9 113.4(15) . . ?
C2_9 N1_9 C3_9 122.6(17) . . ?
O1_10 C1_10 N1_10 131.1(19) . . ?
C1_10 O1_10 Sr2 130.8(12) . 3 ?
C1_10 N1_10 C2_10 126.1(18) . . ?
C1_10 N1_10 C3_10 113.7(18) . . ?
C2_10 N1_10 C3_10 120.2(18) . . ?
O1_11 C1_11 N1_11 156(4) . . ?
C1_11 N1_11 C2_11 128(3) . . ?
C1_11 N1_11 C3_11 119(3) . . ?
C2_11 N1_11 C3_11 112(2) . . ?
O1A_12 C1A_12 N1A_12 130.0(16) . . ?
C1A_12 N1A_12 C2A_12 130.5(15) . . ?
C1A_12 N1A_12 C3A_12 111.9(14) . . ?
C2A_12 N1A_12 C3A_12 117.6(15) . . ?
O1B_12 C1B_12 N1B_12 131(2) . . ?
C1B_12 N1B_12 C2B_12 125(2) . . ?
C1B_12 N1B_12 C3B_12 112(2) . . ?
C2B_12 N1B_12 C3B_12 121(2) . . ?

loop_
_geom_bond_atom_site_label_1
_geom_bond_atom_site_label_2
_geom_bond_distance
_geom_bond_site_symmetry_2
_geom_bond_publ_flag
Sr1 O362_2 2.451(6) . ?
Sr1 O161_1 2.480(6) . ?
Sr1 O262_1 2.566(5) 1_565 ?
Sr1 O1_8 2.568(11) . ?
Sr1 O12A_2 2.570(12) 1_565 ?
Sr1 O1_9 2.731(8) . ?
Sr1 O11_4 2.736(7) 1_566 ?
Sr1 O22_4 2.743(6) 1_566 ?
Sr1 O11B_2 2.819(17) 1_565 ?
Sr1 O11A_2 2.854(14) 1_565 ?
Sr1 C16A_2 3.030(16) 1_565 ?
Sr1 C1_4 3.156(9) 1_566 ?
Sr2 O12B_2 2.28(2) 1_554 ?
Sr2 O262_3 2.447(6) 3_455 ?
Sr2 O11_4 2.456(5) . ?
Sr2 O11B_2 2.511(19) 1_554 ?
Sr2 C16B_2 2.51(3) 1_554 ?
Sr2 O362_1 2.575(12) 2_654 ?
Sr2 O1_10 2.612(10) 3_455 ?
Sr2 O361_2 2.703(6) 1_544 ?
Sr2 O362_2 2.745(5) 1_544 ?
Sr2 O11A_2 2.823(14) 1_554 ?
Sr2 C36_2 3.056(8) 1_544 ?
Sr3 O162_3 2.459(6) 4_655 ?
Sr3 O1A_7 2.464(8) . ?
Sr3 O361_3 2.480(6) . ?
Sr3 O361_2 2.516(6) 2_664 ?
Sr3 O361_1 2.563(10) . ?
Sr3 O262_3 2.622(7) 4_645 ?
Sr3 O261_3 2.668(5) 4_645 ?
Sr3 C26_3 3.000(6) 4_645 ?
Sr3 O362_1 3.113(8) . ?
Sr3 C36_1 3.183(12) . ?
Sr3 Sr4 4.0553(8) . ?
Sr4 O362_3 2.451(5) . ?
Sr4 O1_6 2.482(7) . ?
Sr4 O261_3 2.506(6) 4_645 ?
Sr4 O162_1 2.515(5) 4_644 ?
Sr4 O261_2 2.547(6) 3 ?
Sr4 O161_3 2.665(6) 4_655 ?
Sr4 O162_3 2.682(5) 4_655 ?
Sr4 O262_2 2.864(6) 3 ?
Sr4 C16_3 3.026(7) 4_655 ?
Sr4 C26_2 3.064(9) 3 ?
Sr4 Sr5 3.8983(9) 4_655 ?
Sr5 O22_4 2.462(5) . ?
Sr5 O161_3 2.475(5) . ?
Sr5 O262_2 2.493(5) 2_654 ?
Sr5 O1A_5 2.534(6) . ?
Sr5 O1B_5 2.534(6) . ?
Sr5 O261_1 2.539(6) 1_554 ?
Sr5 O162_1 2.676(5) 1_544 ?
Sr5 O161_1 2.692(5) 1_544 ?
Sr5 O262_1 2.715(6) 1_554 ?
Sr5 C26_1 2.958(8) 1_554 ?
Sr5 C16_1 3.050(8) 1_544 ?
F6_1 C6_1 1.340(9) . ?
O161_1 C16_1 1.271(10) . ?
C6_1 C5_1 1.390(12) . ?
C6_1 C1_1 1.404(12) . ?
F2_1 C2_1 1.361(10) . ?
O162_1 C16_1 1.260(10) . ?
C1_1 C2_1 1.384(11) . ?
C1_1 C10_1 1.482(10) . ?
F4_1 C4_1 1.361(9) . ?
O261_1 C26_1 1.255(10) . ?
C2_1 C3_1 1.395(11) . ?
O262_1 C26_1 1.252(9) . ?
C3_1 C4_1 1.367(13) . ?
C3_1 C20_1 1.504(12) . ?
O361_1 C36_1 1.323(16) . ?
C4_1 C5_1 1.401(12) . ?
O362_1 C36_1 1.298(17) . ?
C11_1 C12_1 1.365(11) . ?
C11_1 C10_1 1.393(11) . ?
C12_1 C13_1 1.395(11) . ?
C13_1 C14_1 1.381(12) . ?
C13_1 C16_1 1.488(11) . ?
C14_1 C15_1 1.366(11) . ?
C15_1 C10_1 1.391(11) . ?
C20_1 C21_1 1.368(11) . ?
C20_1 C25_1 1.369(12) . ?
C21_1 C22_1 1.383(12) . ?
C22_1 C23_1 1.382(11) . ?
C23_1 C24_1 1.384(10) . ?
C23_1 C26_1 1.513(11) . ?
C24_1 C25_1 1.414(12) . ?
C30_1 C31_1 1.362(12) . ?
C30_1 C35_1 1.373(13) . ?
C30_1 C5_1 1.476(12) . ?
C31_1 C32_1 1.421(12) . ?
C32_1 C33_1 1.346(12) . ?
C33_1 C36_1 1.435(15) . ?
C33_1 C34_1 1.473(18) . ?
C34_1 C35_1 1.296(16) . ?
C25_2 C24_2 1.372(11) . ?
C25_2 C20_2 1.404(11) . ?
C26_2 O261_2 1.221(11) . ?
C26_2 O262_2 1.274(9) . ?
C26_2 C23_2 1.498(12) . ?
C30_2 C31_2 1.373(10) . ?
C30_2 C35_2 1.413(11) . ?
C30_2 C5_2 1.482(10) . ?
C31_2 C32_2 1.375(10) . ?
C32_2 C33_2 1.391(12) . ?
C33_2 C34_2 1.381(12) . ?
C33_2 C36_2 1.533(10) . ?
C34_2 C35_2 1.395(10) . ?
C36_2 O362_2 1.232(11) . ?
C36_2 O361_2 1.246(10) . ?
C3_2 C2_2 1.360(11) . ?
C3_2 C4_2 1.381(10) . ?
C3_2 C20_2 1.501(11) . ?
F6_2 C6_2 1.374(9) . ?
C4_2 F4_2 1.346(8) . ?
C4_2 C5_2 1.380(10) . ?
C5_2 C6_2 1.380(10) . ?
C6_2 C1_2 1.386(11) . ?
C2_2 F2_2 1.375(8) . ?
C2_2 C1_2 1.378(12) . ?
C1_2 C10A_2 1.46(2) . ?
C1_2 C10B_2 1.58(5) . ?
C20_2 C21_2 1.370(11) . ?
C21_2 C22_2 1.372(12) . ?
C22_2 C23_2 1.390(12) . ?
C23_2 C24_2 1.393(11) . ?
C10A_2 C15A_2 1.33(3) . ?
C10A_2 C11A_2 1.46(2) . ?
C11A_2 C12A_2 1.423(19) . ?
C12A_2 C13A_2 1.39(3) . ?
C13A_2 C14A_2 1.33(3) . ?
C13A_2 C16A_2 1.567(18) . ?
C14A_2 C15A_2 1.41(3) . ?
C16A_2 O11A_2 1.09(2) . ?
C16A_2 O12A_2 1.32(2) . ?
C10B_2 C11B_2 1.37(5) . ?
C10B_2 C15B_2 1.42(5) . ?
C11B_2 C12B_2 1.46(5) . ?
C12B_2 C13B_2 1.46(6) . ?
C13B_2 C14B_2 1.39(4) . ?
C13B_2 C16B_2 1.61(2) . ?
C14B_2 C15B_2 1.39(4) . ?
C16B_2 O12B_2 1.22(4) . ?
C16B_2 O11B_2 1.26(4) . ?
C1_3 C6_3 1.376(11) . ?
C1_3 C2_3 1.393(10) . ?
C1_3 C10_3 1.479(11) . ?
F4_3 C4_3 1.359(8) . ?
O361_3 C36_3 1.254(10) . ?
C6_3 F6_3 1.345(8) . ?
C6_3 C5_3 1.403(11) . ?
O362_3 C36_3 1.236(10) . ?
C5_3 C4_3 1.397(10) . ?
C5_3 C30_3 1.451(11) . ?
O261_3 C26_3 1.206(9) . ?
C4_3 C3_3 1.414(11) . ?
O262_3 C26_3 1.228(9) . ?
C3_3 C2_3 1.354(11) . ?
C3_3 C20_3 1.480(10) . ?
C10_3 C15_3 1.412(12) . ?
C10_3 C11_3 1.417(14) . ?
C11_3 C12_3 1.370(12) . ?
C12_3 C13_3 1.381(11) . ?
C13_3 C14_3 1.376(12) . ?
C13_3 C16_3 1.512(10) . ?
C14_3 C15_3 1.388(11) . ?
C16_3 O161_3 1.248(9) . ?
C16_3 O162_3 1.249(9) . ?
C30_3 C31_3 1.408(11) . ?
C30_3 C35_3 1.436(12) . ?
C31_3 C32_3 1.411(13) . ?
C32_3 C33_3 1.363(11) . ?
C33_3 C34_3 1.399(10) . ?
C33_3 C36_3 1.510(11) . ?
C34_3 C35_3 1.387(13) . ?
C20_3 C25B_3 1.244(16) . ?
C20_3 C25A_3 1.38(2) . ?
C20_3 C21A_3 1.458(17) . ?
C20_3 C21B_3 1.471(15) . ?
C24A_3 C23_3 1.31(2) . ?
C24A_3 C25A_3 1.39(2) . ?
C21A_3 C22A_3 1.34(2) . ?
C22A_3 C23_3 1.460(18) . ?
C24B_3 C23_3 1.335(13) . ?
C24B_3 C25B_3 1.400(16) . ?
C21B_3 C22B_3 1.428(16) . ?
C22B_3 C23_3 1.453(14) . ?
C23_3 C26_3 1.504(9) . ?
C2_3 F2_3 1.358(9) . ?
O11_4 C1_4 1.288(10) . ?
C1_4 O22_4 1.263(9) . ?
C1_4 C2_4 1.414(14) . ?
C1A_5 O1A_5 1.207(16) . ?
C1A_5 N1A_5 1.310(17) . ?
N1A_5 C3A_5 1.385(19) . ?
N1A_5 C2A_5 1.401(18) . ?
C1B_5 O1B_5 1.217(15) . ?
C1B_5 N1B_5 1.317(16) . ?
N1B_5 C2B_5 1.392(17) . ?
N1B_5 C3B_5 1.408(18) . ?
C1_6 O1_6 1.237(14) . ?
C1_6 N1_6 1.328(15) . ?
N1_6 C2_6 1.378(14) . ?
N1_6 C3_6 1.385(16) . ?
C1A_7 O1A_7 1.245(15) . ?
C1A_7 N1A_7 1.298(16) . ?
N1A_7 C3A_7 1.385(18) . ?
N1A_7 C2A_7 1.389(17) . ?
C1B_7 O1B_7 1.231(17) . ?
C1B_7 N1B_7 1.325(16) . ?
N1B_7 C3B_7 1.383(17) . ?
N1B_7 C2B_7 1.393(16) . ?
C1_8 O1_8 1.215(16) . ?
C1_8 N1_8 1.310(19) . ?
N1_8 C2_8 1.381(18) . ?
N1_8 C3_8 1.389(19) . ?
C1_9 O1_9 1.226(15) . ?
C1_9 N1_9 1.349(16) . ?
N1_9 C2_9 1.379(17) . ?
N1_9 C3_9 1.400(16) . ?
C1_10 O1_10 1.250(16) . ?
C1_10 N1_10 1.319(16) . ?
N1_10 C2_10 1.381(17) . ?
N1_10 C3_10 1.385(18) . ?
C1_11 O1_11 1.230(17) . ?
C1_11 N1_11 1.304(18) . ?
N1_11 C2_11 1.404(19) . ?
N1_11 C3_11 1.417(19) . ?
C1A_12 O1A_12 1.246(15) . ?
C1A_12 N1A_12 1.324(16) . ?
N1A_12 C2A_12 1.380(16) . ?
N1A_12 C3A_12 1.398(16) . ?
C1B_12 O1B_12 1.228(18) . ?
C1B_12 N1B_12 1.319(19) . ?
N1B_12 C2B_12 1.371(18) . ?
N1B_12 C3B_12 1.401(18) . ?
